data_7063626
loop_
_publ_author_name
'Yousefshahi, Mohammad Reza'
'Neshat, Abdollah'
'Tahmasebi, Elham'
'Eigner, V\'aclav'
'Du\<sek, Michal'
'Osanlou, Farzane'

_publ_section_title
;
 Generation of High Nuclearity Silver(I) and Gold(I) Species Using Simple
 N-Heterocyclic Carbene Complexes
;
_journal_name_full 'New Journal of Chemistry'
_journal_paper_doi 10.1039/D4NJ05260A
_journal_year 2025
_chemical_formula_moiety
;
4(C60 H86 Au2 N4 O2 P S2), C12 H28 Au2 O4 P2 S4, 4(F6 P)
;
_chemical_formula_sum 'C252 H372 Au10 F24 N16 O12 P10 S12'
_chemical_formula_weight 6937.9
_space_group_IT_number 2
_space_group_name_Hall '-P 1'
_space_group_name_H-M_alt 'P -1'
_symmetry_cell_setting triclinic
_symmetry_Int_Tables_number 2
_symmetry_space_group_name_Hall '-P 1'
_symmetry_space_group_name_H-M 'P -1'
_audit_update_record
;
2023-08-10 deposited with the CCDC.	2025-01-28 downloaded from the CCDC.
;
_cell_angle_alpha 82.7590(19)
_cell_angle_beta 88.6880(15)
_cell_angle_gamma 82.3280(18)
_cell_formula_units_Z 1
_cell_length_a 12.6419(2)
_cell_length_b 19.2428(5)
_cell_length_c 29.9587(6)
_cell_measurement_reflns_used 11361
_cell_measurement_temperature 134.97(13)
_cell_measurement_theta_max 67.04
_cell_measurement_theta_min 2.59
_cell_volume 7164.9(3)
_computing_cell_refinement 'CrysAlisPro 1.171.41.93a (Rigaku OD, 2020)'
_computing_data_collection 'CrysAlisPro 1.171.41.93a (Rigaku OD, 2020)'
_computing_data_reduction 'CrysAlisPro 1.171.41.93a (Rigaku OD, 2020)'
_diffrn_ambient_temperature 135
_diffrn_detector 'CCD plate'
_diffrn_detector_area_resol_mean 5.1783
_diffrn_measured_fraction_theta_full 0.99
_diffrn_measured_fraction_theta_max 0.99
_diffrn_measurement_device 'four-circle diffractometer'
_diffrn_measurement_device_type 'Xcalibur, AtlasS2, Gemini ultra'
_diffrn_measurement_method '\w scans'
_diffrn_radiation_monochromator mirror
_diffrn_radiation_probe x-ray
_diffrn_radiation_source 'X-ray tube'
_diffrn_radiation_type 'Cu K\a'
_diffrn_radiation_wavelength 1.54184
_diffrn_reflns_av_R_equivalents 0.096
_diffrn_reflns_av_unetI/netI 0.0976
_diffrn_reflns_limit_h_max 12
_diffrn_reflns_limit_h_min -14
_diffrn_reflns_limit_k_max 22
_diffrn_reflns_limit_k_min -22
_diffrn_reflns_limit_l_max 35
_diffrn_reflns_limit_l_min -35
_diffrn_reflns_number 77853
_diffrn_reflns_theta_full 67.63
_diffrn_reflns_theta_max 67.63
_diffrn_reflns_theta_min 2.33
_diffrn_source 'fine-focus sealed X-ray tube'
_exptl_absorpt_coefficient_mu 11.287
_exptl_absorpt_correction_T_max 0.764
_exptl_absorpt_correction_T_min 0.491
_exptl_absorpt_correction_type analytical
_exptl_absorpt_process_details
;
  CrysAlisPro 1.171.41.93a (Rigaku Oxford Diffraction, 2020)
  Analytical numeric absorption correction based on crystal shape
;
_exptl_crystal_colour colourless
_exptl_crystal_density_diffrn 1.6079
_exptl_crystal_description platelet
_exptl_crystal_F_000 3440
_exptl_crystal_size_max 0.111
_exptl_crystal_size_mid 0.036
_exptl_crystal_size_min 0.026
_refine_diff_density_max 0.77
_refine_diff_density_min -0.81
_refine_ls_extinction_method none
_refine_ls_goodness_of_fit_gt 1.0697
_refine_ls_goodness_of_fit_ref 1.0440
_refine_ls_hydrogen_treatment constr
_refine_ls_number_constraints 744
_refine_ls_number_parameters 1513
_refine_ls_number_reflns 25552
_refine_ls_number_restraints 0
_refine_ls_R_factor_all 0.0914
_refine_ls_R_factor_gt 0.0418
_refine_ls_shift/su_max 0.0230
_refine_ls_shift/su_mean 0.0005
_refine_ls_structure_factor_coef Fsqd
_refine_ls_weighting_details 'calc w=1/[\s^2^(Fo^2^)+(0.02P)^2^+0.0000P] where P=(Fo^2^+2Fc^2^)/3'
_refine_ls_weighting_scheme sigma
_refine_ls_wR_factor_gt 0.0803
_refine_ls_wR_factor_ref 0.1035
_reflns_number_gt 15182
_reflns_number_total 25552
_reflns_threshold_expression I>3\s(I)
_cod_data_source_file d4nj05260a2.cif
_cod_data_source_block AN39
_cod_depositor_comments
;
The following automatic conversions were performed:

data item '_diffrn_radiation_probe' value 'X-ray' was changed to
'x-ray' in accordance with the
/home/data/users/saulius/crontab/automatic-downloads/rss-feeds/RSC/lib/dictionaries/cif_core.dic
dictionary named 'cif_core.dic' version 2.4.2 last updated on
2011-04-26.

Automatic conversion script
Id: cif_fix_values 8170 2020-07-09 18:12:32Z antanas 
;
_cod_database_code 7063626

loop_
_space_group_symop_id
_space_group_symop_operation_xyz
1 x,y,z
2 -x,-y,-z

loop_
_atom_site_label
_atom_site_type_symbol
_atom_site_fract_x
_atom_site_fract_y
_atom_site_fract_z
_atom_site_adp_type
_atom_site_U_iso_or_equiv
_atom_site_site_symmetry_multiplicity
_atom_site_occupancy
_atom_site_calc_flag
_atom_site_refinement_flags
_atom_site_disorder_assembly
_atom_site_disorder_group
Au1a Au 0.27547(3) 1.22067(2) 0.528111(12) Uani 0.03035(12) 2 1 d . . .
Au2a Au 0.17468(3) 0.96458(2) 0.628585(12) Uani 0.02798(12) 2 1 d . . .
Au1b Au 0.77646(3) 0.66595(2) 0.918840(12) Uani 0.02497(11) 2 1 d . . .
Au2b Au 0.64493(3) 0.44069(2) 0.854202(12) Uani 0.02477(11) 2 1 d . . .
Au1c Au 1.08353(3) -0.06852(2) 0.995468(13) Uani 0.03364(13) 2 1 d . . .
S1a S 0.2916(2) 1.12591(14) 0.48715(8) Uani 0.0394(8) 2 1 d . . .
S2a S 0.16513(17) 1.06758(13) 0.57946(7) Uani 0.0317(7) 2 1 d . . .
S1b S 0.79780(19) 0.57392(13) 0.97664(7) Uani 0.0341(8) 2 1 d . . .
S2b S 0.64695(17) 0.52969(13) 0.89869(8) Uani 0.0319(7) 2 1 d . . .
S1c S 1.20736(17) -0.00685(16) 0.95644(9) Uani 0.0433(9) 2 1 d . . .
S2c S 1.02475(19) 0.14161(15) 0.96521(9) Uani 0.0429(9) 2 1 d . . .
P1a P 0.28242(18) 1.04385(13) 0.53533(8) Uani 0.0300(8) 2 1 d . . .
P1b P 0.76440(18) 0.49553(13) 0.94267(7) Uani 0.0280(7) 2 1 d . . .
P1c P 1.10554(18) 0.07411(15) 0.92615(9) Uani 0.0378(9) 2 1 d . . .
P1d P 0.61411(18) 0.06838(13) 0.77901(8) Uani 0.0315(8) 2 1 d . . .
P1e P 1.1733(2) 0.5542(2) 0.67889(10) Uani 0.0544(12) 2 1 d . . .
F1d F 0.5048(4) 0.1220(3) 0.77270(19) Uani 0.043(2) 2 1 d . . .
F2d F 0.5925(5) 0.0398(3) 0.73302(19) Uani 0.050(2) 2 1 d . . .
F3d F 0.7222(4) 0.0155(4) 0.7852(2) Uani 0.055(2) 2 1 d . . .
F4d F 0.6347(4) 0.0983(4) 0.82482(19) Uani 0.049(2) 2 1 d . . .
F5d F 0.5499(4) 0.0099(3) 0.80639(19) Uani 0.046(2) 2 1 d . . .
F6d F 0.6766(4) 0.1272(3) 0.7520(2) Uani 0.049(2) 2 1 d . . .
F1e F 1.0849(8) 0.6186(6) 0.6720(4) Uani 0.124(5) 2 1 d . . .
F2e F 1.2381(9) 0.5789(9) 0.6363(3) Uani 0.154(7) 2 1 d . . .
F3e F 1.2601(6) 0.4859(6) 0.6876(3) Uani 0.103(4) 2 1 d . . .
F4e F 1.1086(6) 0.5235(5) 0.7215(3) Uani 0.084(4) 2 1 d . . .
F5e F 1.1077(6) 0.5137(6) 0.6476(3) Uani 0.094(4) 2 1 d . . .
F6e F 1.2376(6) 0.5934(5) 0.7100(3) Uani 0.085(4) 2 1 d . . .
O1a O 0.3922(5) 1.0172(4) 0.5586(2) Uani 0.039(2) 2 1 d . . .
O2a O 0.2716(5) 0.9758(4) 0.5127(2) Uani 0.036(2) 2 1 d . . .
O1b O 0.7389(5) 0.4334(3) 0.9788(2) Uani 0.032(2) 2 1 d . . .
O2b O 0.8628(4) 0.4604(4) 0.91728(19) Uani 0.032(2) 2 1 d . . .
O1c O 1.0313(5) 0.0402(4) 0.8965(2) Uani 0.043(3) 2 1 d . . .
O2c O 1.1704(6) 0.1264(5) 0.8957(3) Uani 0.062(3) 2 1 d . . .
N1a N 0.3191(6) 1.3331(4) 0.5868(3) Uani 0.034(3) 2 1 d . . .
N2a N 0.1707(6) 1.3593(4) 0.5525(2) Uani 0.036(3) 2 1 d . . .
N3a N 0.0743(5) 0.8555(4) 0.6881(2) Uani 0.029(3) 2 1 d . . .
N4a N 0.2445(5) 0.8332(4) 0.6965(2) Uani 0.028(2) 2 1 d . . .
N1b N 0.8331(5) 0.7668(4) 0.8395(2) Uani 0.024(2) 2 1 d . . .
N2b N 0.6761(5) 0.7999(4) 0.8635(2) Uani 0.025(2) 2 1 d . . .
N3b N 0.5626(5) 0.3156(4) 0.8269(2) Uani 0.027(2) 2 1 d . . .
N4b N 0.6677(5) 0.3511(4) 0.7754(2) Uani 0.027(2) 2 1 d . . .
C1a C 0.4446(7) 1.0608(6) 0.5859(3) Uani 0.042(4) 2 1 d . . .
C2a C 0.4608(8) 1.0199(7) 0.6315(3) Uani 0.052(4) 2 1 d . . .
C3a C 0.5452(8) 1.0761(8) 0.5628(4) Uani 0.059(5) 2 1 d . . .
C4a C 0.1727(8) 0.9497(6) 0.5025(3) Uani 0.042(4) 2 1 d . . .
C5a C 0.1212(9) 0.9917(7) 0.4617(4) Uani 0.061(5) 2 1 d . . .
C6a C 0.2041(10) 0.8726(7) 0.4986(5) Uani 0.067(5) 2 1 d . . .
C7a C 0.2553(7) 1.3087(5) 0.5583(3) Uani 0.028(3) 2 1 d . . .
C8a C 0.2728(8) 1.3965(6) 0.5989(3) Uani 0.039(4) 2 1 d . . .
C9a C 0.1791(8) 1.4132(6) 0.5776(3) Uani 0.043(4) 2 1 d . . .
C10a C 0.4171(7) 1.2925(6) 0.6049(3) Uani 0.035(3) 2 1 d . . .
C11a C 0.5110(9) 1.3028(7) 0.5817(3) Uani 0.052(4) 2 1 d . . .
C12a C 0.6033(9) 1.2637(8) 0.6018(4) Uani 0.062(5) 2 1 d . . .
C13a C 0.6027(8) 1.2210(8) 0.6411(4) Uani 0.061(5) 2 1 d . . .
C14a C 0.5071(8) 1.2149(6) 0.6639(3) Uani 0.049(4) 2 1 d . . .
C15a C 0.4104(8) 1.2518(6) 0.6459(3) Uani 0.041(4) 2 1 d . . .
C16a C 0.5155(9) 1.3508(7) 0.5379(4) Uani 0.056(5) 2 1 d . . .
C17a C 0.5529(14) 1.3095(9) 0.4999(5) Uani 0.090(7) 2 1 d . . .
C18a C 0.5870(15) 1.4076(9) 0.5408(5) Uani 0.100(8) 2 1 d . . .
C19a C 0.3068(8) 1.2456(6) 0.6724(3) Uani 0.043(4) 2 1 d . . .
C20a C 0.2821(11) 1.1718(8) 0.6810(5) Uani 0.079(6) 2 1 d . . .
C21a C 0.3076(11) 1.2790(8) 0.7153(4) Uani 0.073(6) 2 1 d . . .
C22a C 0.0815(8) 1.3588(6) 0.5230(3) Uani 0.040(3) 2 1 d . . .
C23a C -0.0033(8) 1.3201(6) 0.5394(4) Uani 0.046(4) 2 1 d . . .
C24a C -0.0879(8) 1.3246(6) 0.5094(4) Uani 0.045(4) 2 1 d . . .
C25a C -0.0890(9) 1.3619(7) 0.4674(4) Uani 0.054(5) 2 1 d . . .
C26a C -0.0045(9) 1.3982(6) 0.4527(3) Uani 0.049(4) 2 1 d . . .
C27a C 0.0844(8) 1.3963(6) 0.4802(3) Uani 0.041(4) 2 1 d . . .
C28a C -0.0031(9) 1.2794(6) 0.5859(4) Uani 0.052(4) 2 1 d . . .
C29a C -0.0529(9) 1.2119(7) 0.5885(5) Uani 0.061(5) 2 1 d . . .
C30a C -0.0525(17) 1.3268(8) 0.6202(5) Uani 0.104(8) 2 1 d . . .
C31a C 0.1787(8) 1.4315(6) 0.4632(3) Uani 0.047(4) 2 1 d . . .
C32a C 0.1474(11) 1.5058(7) 0.4382(4) Uani 0.066(5) 2 1 d . . .
C33a C 0.2545(9) 1.3881(6) 0.4329(4) Uani 0.053(4) 2 1 d . . .
C34a C 0.1664(6) 0.8793(5) 0.6736(3) Uani 0.029(3) 2 1 d . . .
C35a C 0.0945(7) 0.7956(5) 0.7196(3) Uani 0.035(3) 2 1 d . . .
C36a C 0.2007(7) 0.7821(5) 0.7239(3) Uani 0.035(3) 2 1 d . . .
C37a C -0.0310(6) 0.8897(5) 0.6746(3) Uani 0.031(3) 2 1 d . . .
C38a C -0.0920(7) 0.8560(6) 0.6470(3) Uani 0.037(3) 2 1 d . . .
C39a C -0.1940(7) 0.8887(6) 0.6366(3) Uani 0.042(4) 2 1 d . . .
C40a C -0.2333(8) 0.9520(6) 0.6524(4) Uani 0.047(4) 2 1 d . . .
C41a C -0.1734(7) 0.9836(6) 0.6792(3) Uani 0.043(4) 2 1 d . . .
C42a C -0.0694(7) 0.9536(6) 0.6909(3) Uani 0.037(3) 2 1 d . . .
C43a C -0.0431(7) 0.7897(6) 0.6278(3) Uani 0.044(4) 2 1 d . . .
C44a C -0.1267(9) 0.7454(7) 0.6150(4) Uani 0.054(4) 2 1 d . . .
C45a C 0.0264(9) 0.8090(7) 0.5862(4) Uani 0.060(5) 2 1 d . . .
C46a C -0.0017(8) 0.9889(6) 0.7204(3) Uani 0.039(4) 2 1 d . . .
C47a C -0.0128(8) 0.9577(6) 0.7703(3) Uani 0.042(4) 2 1 d . . .
C48a C -0.0286(9) 1.0698(7) 0.7155(4) Uani 0.058(5) 2 1 d . . .
C49a C 0.3542(6) 0.8458(6) 0.6981(3) Uani 0.038(4) 2 1 d . . .
C50a C 0.3810(7) 0.8884(6) 0.7299(3) Uani 0.038(3) 2 1 d . . .
C51a C 0.4878(8) 0.8974(6) 0.7319(4) Uani 0.046(4) 2 1 d . . .
C52a C 0.5649(9) 0.8633(8) 0.7056(4) Uani 0.061(5) 2 1 d . . .
C53a C 0.5356(8) 0.8221(8) 0.6755(4) Uani 0.065(5) 2 1 d . . .
C54a C 0.4282(8) 0.8131(6) 0.6698(4) Uani 0.047(4) 2 1 d . . .
C55a C 0.2994(7) 0.9261(6) 0.7590(3) Uani 0.039(3) 2 1 d . . .
C56a C 0.3281(9) 0.9103(6) 0.8090(4) Uani 0.052(4) 2 1 d . . .
C57a C 0.2841(9) 1.0040(6) 0.7451(4) Uani 0.052(4) 2 1 d . . .
C58a C 0.3970(10) 0.7701(9) 0.6345(4) Uani 0.078(6) 2 1 d . . .
C59a C 0.4528(14) 0.6955(10) 0.6373(6) Uani 0.100(8) 2 1 d . . .
C60a C 0.418(3) 0.8080(10) 0.5884(6) Uani 0.179(15) 2 1 d . . .
C1b C 0.6500(9) 0.4433(7) 1.0113(4) Uani 0.057(5) 2 1 d . . .
C2b C 0.6945(14) 0.4393(11) 1.0566(4) Uani 0.103(8) 2 1 d . . .
C3b C 0.5751(8) 0.3931(6) 1.0057(4) Uani 0.054(4) 2 1 d . . .
C4b C 0.9690(7) 0.4427(6) 0.9385(4) Uani 0.046(4) 2 1 d . . .
C5b C 1.0428(8) 0.4813(8) 0.9077(4) Uani 0.064(5) 2 1 d . . .
C6b C 0.9949(9) 0.3635(7) 0.9443(4) Uani 0.060(5) 2 1 d . . .
C7b C 0.7600(6) 0.7498(4) 0.8711(3) Uani 0.022(3) 2 1 d . . .
C8b C 0.7956(7) 0.8294(5) 0.8133(3) Uani 0.034(3) 2 1 d . . .
C9b C 0.6987(7) 0.8508(5) 0.8278(3) Uani 0.032(3) 2 1 d . . .
C10b C 0.9350(7) 0.7242(5) 0.8335(3) Uani 0.027(3) 2 1 d . . .
C11b C 1.0244(7) 0.7396(6) 0.8542(3) Uani 0.035(3) 2 1 d . . .
C12b C 1.1215(7) 0.7006(6) 0.8449(3) Uani 0.041(4) 2 1 d . . .
C13b C 1.1291(8) 0.6484(6) 0.8169(4) Uani 0.041(4) 2 1 d . . .
C14b C 1.0388(8) 0.6352(6) 0.7972(4) Uani 0.042(4) 2 1 d . . .
C15b C 0.9381(8) 0.6718(5) 0.8052(3) Uani 0.036(3) 2 1 d . . .
C16b C 1.0198(8) 0.7916(6) 0.8884(4) Uani 0.048(4) 2 1 d . . .
C17b C 1.0971(8) 0.8454(6) 0.8781(4) Uani 0.051(4) 2 1 d . . .
C18b C 1.0370(13) 0.7518(9) 0.9362(4) Uani 0.085(7) 2 1 d . . .
C19b C 0.8392(8) 0.6541(6) 0.7846(3) Uani 0.047(4) 2 1 d . . .
C20b C 0.8295(11) 0.5761(7) 0.7945(4) Uani 0.068(5) 2 1 d . . .
C21b C 0.8348(9) 0.6785(7) 0.7339(4) Uani 0.059(5) 2 1 d . . .
C22b C 0.5745(6) 0.8016(5) 0.8879(3) Uani 0.028(3) 2 1 d . . .
C23b C 0.5538(7) 0.8494(5) 0.9186(3) Uani 0.029(3) 2 1 d . . .
C24b C 0.4540(7) 0.8539(5) 0.9393(3) Uani 0.033(3) 2 1 d . . .
C25b C 0.3807(7) 0.8114(6) 0.9301(3) Uani 0.041(4) 2 1 d . . .
C26b C 0.4049(6) 0.7629(6) 0.8997(3) Uani 0.035(3) 2 1 d . . .
C27b C 0.5018(6) 0.7570(5) 0.8766(3) Uani 0.028(3) 2 1 d . . .
C28b C 0.6387(8) 0.8931(5) 0.9326(3) Uani 0.039(3) 2 1 d . . .
C29b C 0.7019(10) 0.8521(7) 0.9720(4) Uani 0.058(5) 2 1 d . . .
C30b C 0.5946(10) 0.9665(7) 0.9412(5) Uani 0.070(6) 2 1 d . . .
C31b C 0.5284(7) 0.7040(6) 0.8433(3) Uani 0.041(4) 2 1 d . . .
C32b C 0.4527(8) 0.6482(7) 0.8441(4) Uani 0.057(5) 2 1 d . . .
C33b C 0.5334(10) 0.7361(7) 0.7942(4) Uani 0.057(5) 2 1 d . . .
C34b C 0.6270(6) 0.3642(5) 0.8160(3) Uani 0.025(3) 2 1 d . . .
C35b C 0.5657(7) 0.2684(5) 0.7952(3) Uani 0.036(3) 2 1 d . . .
C36b C 0.6313(7) 0.2932(5) 0.7626(3) Uani 0.033(3) 2 1 d . . .
C37b C 0.4984(6) 0.3109(5) 0.8683(3) Uani 0.025(3) 2 1 d . . .
C38b C 0.3979(7) 0.3522(5) 0.8661(3) Uani 0.032(3) 2 1 d . . .
C39b C 0.3384(7) 0.3492(6) 0.9060(3) Uani 0.039(3) 2 1 d . . .
C40b C 0.3767(7) 0.3085(6) 0.9450(4) Uani 0.046(4) 2 1 d . . .
C41b C 0.4752(7) 0.2682(6) 0.9452(3) Uani 0.040(4) 2 1 d . . .
C42b C 0.5384(6) 0.2691(5) 0.9067(3) Uani 0.028(3) 2 1 d . . .
C43b C 0.3524(7) 0.3969(5) 0.8240(3) Uani 0.038(3) 2 1 d . . .
C44b C 0.3420(9) 0.4749(7) 0.8292(4) Uani 0.059(5) 2 1 d . . .
C45b C 0.2458(8) 0.3774(7) 0.8113(4) Uani 0.055(5) 2 1 d . . .
C46b C 0.6490(6) 0.2253(5) 0.9075(3) Uani 0.035(3) 2 1 d . . .
C47b C 0.7312(8) 0.2611(7) 0.9300(5) Uani 0.066(5) 2 1 d . . .
C48b C 0.6458(7) 0.1505(6) 0.9293(4) Uani 0.042(4) 2 1 d . . .
C49b C 0.7360(7) 0.3945(5) 0.7479(3) Uani 0.032(3) 2 1 d . . .
C50b C 0.6885(8) 0.4517(6) 0.7185(3) Uani 0.038(3) 2 1 d . . .
C51b C 0.7548(8) 0.4918(6) 0.6924(3) Uani 0.041(4) 2 1 d . . .
C52b C 0.8648(9) 0.4769(6) 0.6957(3) Uani 0.046(4) 2 1 d . . .
C53b C 0.9102(8) 0.4200(6) 0.7250(3) Uani 0.045(4) 2 1 d . . .
C54b C 0.8463(7) 0.3766(6) 0.7518(3) Uani 0.035(3) 2 1 d . . .
C55b C 0.5686(8) 0.4695(6) 0.7138(3) Uani 0.048(4) 2 1 d . . .
C56b C 0.5292(9) 0.5389(9) 0.7311(5) Uani 0.081(6) 2 1 d . . .
C57b C 0.5323(12) 0.4684(10) 0.6656(4) Uani 0.091(8) 2 1 d . . .
C58b C 0.8968(7) 0.3143(6) 0.7833(3) Uani 0.042(4) 2 1 d . . .
C59b C 0.9791(12) 0.2659(8) 0.7596(5) Uani 0.083(6) 2 1 d . . .
C60b C 0.9464(11) 0.3399(8) 0.8228(4) Uani 0.074(6) 2 1 d . . .
C1c C 0.9176(6) 0.0643(6) 0.8860(3) Uani 0.039(4) 2 1 d . . .
C2c C 0.8666(8) -0.0003(6) 0.8851(3) Uani 0.045(4) 2 1 d . . .
C3c C 0.9090(8) 0.1145(6) 0.8427(4) Uani 0.050(4) 2 1 d . . .
C4c C 1.2598(8) 0.1066(7) 0.8682(4) Uani 0.061(5) 2 1 d . . .
C5c C 1.3597(10) 0.1205(11) 0.8857(5) Uani 0.093(8) 2 1 d . . .
C6c C 1.2349(11) 0.1472(9) 0.8221(5) Uani 0.080(6) 2 1 d . . .
H1c1a H 0.403439 1.105522 0.589401 Uiso 0.0506 2 1 d . . .
H1c2a H 0.491203 1.047779 0.651 Uiso 0.0624 2 1 d . . .
H2c2a H 0.393355 1.008453 0.643557 Uiso 0.0624 2 1 d . . .
H3c2a H 0.508196 0.977131 0.629254 Uiso 0.0624 2 1 d . . .
H1c3a H 0.571692 1.113943 0.57523 Uiso 0.0704 2 1 d . . .
H2c3a H 0.597122 1.034622 0.566865 Uiso 0.0704 2 1 d . . .
H3c3a H 0.531984 1.089555 0.531247 Uiso 0.0704 2 1 d . . .
H1c4a H 0.118873 0.954859 0.525463 Uiso 0.0503 2 1 d . . .
H1c5a H 0.056996 0.973254 0.455428 Uiso 0.0736 2 1 d . . .
H2c5a H 0.104206 1.040156 0.466894 Uiso 0.0736 2 1 d . . .
H3c5a H 0.169327 0.988706 0.436579 Uiso 0.0736 2 1 d . . .
H1c6a H 0.143243 0.8526 0.489923 Uiso 0.0808 2 1 d . . .
H2c6a H 0.259406 0.86733 0.47632 Uiso 0.0808 2 1 d . . .
H3c6a H 0.22986 0.848515 0.527116 Uiso 0.0808 2 1 d . . .
H1c8a H 0.302044 1.423976 0.61902 Uiso 0.0471 2 1 d . . .
H1c9a H 0.128209 1.454483 0.579475 Uiso 0.0512 2 1 d . . .
H1c12a H 0.670475 1.267543 0.58678 Uiso 0.0739 2 1 d . . .
H1c13a H 0.668072 1.195 0.653283 Uiso 0.0735 2 1 d . . .
H1c14a H 0.506606 1.185301 0.692129 Uiso 0.0584 2 1 d . . .
H1c16a H 0.443991 1.373587 0.532074 Uiso 0.0676 2 1 d . . .
H1c17a H 0.548234 1.340511 0.472066 Uiso 0.1077 2 1 d . . .
H2c17a H 0.625641 1.288636 0.504904 Uiso 0.1077 2 1 d . . .
H3c17a H 0.508806 1.272952 0.498405 Uiso 0.1077 2 1 d . . .
H1c18a H 0.596464 1.432058 0.511281 Uiso 0.1197 2 1 d . . .
H2c18a H 0.554572 1.440464 0.560221 Uiso 0.1197 2 1 d . . .
H3c18a H 0.655159 1.386031 0.552601 Uiso 0.1197 2 1 d . . .
H1c19a H 0.250049 1.271434 0.653946 Uiso 0.0519 2 1 d . . .
H1c20a H 0.265823 1.156126 0.653031 Uiso 0.0947 2 1 d . . .
H2c20a H 0.34261 1.141754 0.694479 Uiso 0.0947 2 1 d . . .
H3c20a H 0.221708 1.169846 0.700909 Uiso 0.0947 2 1 d . . .
H1c21a H 0.336408 1.322993 0.709288 Uiso 0.0872 2 1 d . . .
H2c21a H 0.235983 1.287558 0.726603 Uiso 0.0872 2 1 d . . .
H3c21a H 0.350837 1.247828 0.737236 Uiso 0.0872 2 1 d . . .
H1c24a H -0.147824 1.300369 0.518686 Uiso 0.0546 2 1 d . . .
H1c25a H -0.148719 1.363016 0.447958 Uiso 0.0647 2 1 d . . .
H1c26a H -0.006761 1.424851 0.423303 Uiso 0.0593 2 1 d . . .
H1c28a H 0.070529 1.264368 0.593391 Uiso 0.0621 2 1 d . . .
H1c29a H -0.010531 1.17934 0.57141 Uiso 0.0738 2 1 d . . .
H2c29a H -0.056132 1.191368 0.619335 Uiso 0.0738 2 1 d . . .
H3c29a H -0.123752 1.222195 0.576429 Uiso 0.0738 2 1 d . . .
H1c30a H -0.014517 1.366933 0.619547 Uiso 0.1251 2 1 d . . .
H2c30a H -0.125991 1.342633 0.612841 Uiso 0.1251 2 1 d . . .
H3c30a H -0.047995 1.300691 0.64973 Uiso 0.1251 2 1 d . . .
H1c31a H 0.216241 1.435004 0.490172 Uiso 0.0565 2 1 d . . .
H1c32a H 0.210287 1.528383 0.431746 Uiso 0.0789 2 1 d . . .
H2c32a H 0.112755 1.502349 0.4105 Uiso 0.0789 2 1 d . . .
H3c32a H 0.099542 1.533241 0.456589 Uiso 0.0789 2 1 d . . .
H1c33a H 0.318538 1.409713 0.427344 Uiso 0.0642 2 1 d . . .
H2c33a H 0.27212 1.340862 0.447644 Uiso 0.0642 2 1 d . . .
H3c33a H 0.220017 1.386869 0.404857 Uiso 0.0642 2 1 d . . .
H1c35a H 0.042588 0.769107 0.735062 Uiso 0.0415 2 1 d . . .
H1c36a H 0.239242 0.743557 0.742958 Uiso 0.0416 2 1 d . . .
H1c39a H -0.238419 0.867327 0.618106 Uiso 0.0499 2 1 d . . .
H1c40a H -0.304168 0.973939 0.644389 Uiso 0.056 2 1 d . . .
H1c41a H -0.202967 1.02696 0.690097 Uiso 0.0511 2 1 d . . .
H1c43a H 0.000105 0.761692 0.65113 Uiso 0.0523 2 1 d . . .
H1c44a H -0.091842 0.700682 0.607809 Uiso 0.0649 2 1 d . . .
H2c44a H -0.17491 0.737807 0.639795 Uiso 0.0649 2 1 d . . .
H3c44a H -0.165744 0.769855 0.589305 Uiso 0.0649 2 1 d . . .
H1c45a H 0.081189 0.834929 0.594594 Uiso 0.0714 2 1 d . . .
H2c45a H 0.05874 0.766574 0.57499 Uiso 0.0714 2 1 d . . .
H3c45a H -0.017341 0.83756 0.563302 Uiso 0.0714 2 1 d . . .
H1c46a H 0.070808 0.979152 0.710392 Uiso 0.0473 2 1 d . . .
H1c47a H 0.028171 0.981185 0.788849 Uiso 0.05 2 1 d . . .
H2c47a H -0.086475 0.964347 0.779187 Uiso 0.05 2 1 d . . .
H3c47a H 0.013167 0.908078 0.773687 Uiso 0.05 2 1 d . . .
H1c48a H 0.023824 1.089432 0.731006 Uiso 0.0698 2 1 d . . .
H2c48a H -0.028607 1.088312 0.684229 Uiso 0.0698 2 1 d . . .
H3c48a H -0.097873 1.08228 0.728282 Uiso 0.0698 2 1 d . . .
H1c51a H 0.508851 0.928042 0.752073 Uiso 0.0552 2 1 d . . .
H1c52a H 0.638701 0.868802 0.708667 Uiso 0.0738 2 1 d . . .
H1c53a H 0.58966 0.798571 0.65759 Uiso 0.0776 2 1 d . . .
H1c55a H 0.233374 0.908235 0.754824 Uiso 0.0466 2 1 d . . .
H1c56a H 0.33874 0.860153 0.817639 Uiso 0.0627 2 1 d . . .
H2c56a H 0.392481 0.929518 0.814103 Uiso 0.0627 2 1 d . . .
H3c56a H 0.271118 0.931507 0.826619 Uiso 0.0627 2 1 d . . .
H1c57a H 0.22461 1.025511 0.761229 Uiso 0.0619 2 1 d . . .
H2c57a H 0.347387 1.023232 0.751676 Uiso 0.0619 2 1 d . . .
H3c57a H 0.270388 1.013363 0.713348 Uiso 0.0619 2 1 d . . .
H1c58a H 0.322814 0.766067 0.63996 Uiso 0.0933 2 1 d . . .
H1c59a H 0.429556 0.668287 0.663955 Uiso 0.1203 2 1 d . . .
H2c59a H 0.435759 0.674813 0.611297 Uiso 0.1203 2 1 d . . .
H3c59a H 0.528506 0.695833 0.63853 Uiso 0.1203 2 1 d . . .
H1c60a H 0.420548 0.775398 0.566524 Uiso 0.2151 2 1 d . . .
H2c60a H 0.361108 0.845982 0.580972 Uiso 0.2151 2 1 d . . .
H3c60a H 0.484367 0.826646 0.588507 Uiso 0.2151 2 1 d . . .
H1c1b H 0.608768 0.489217 1.006086 Uiso 0.0689 2 1 d . . .
H1c2b H 0.637318 0.444754 1.07801 Uiso 0.1231 2 1 d . . .
H2c2b H 0.736912 0.394261 1.063993 Uiso 0.1231 2 1 d . . .
H3c2b H 0.738235 0.476264 1.057238 Uiso 0.1231 2 1 d . . .
H1c3b H 0.511692 0.404034 1.023073 Uiso 0.0649 2 1 d . . .
H2c3b H 0.556901 0.396426 0.974515 Uiso 0.0649 2 1 d . . .
H3c3b H 0.607829 0.34599 1.015864 Uiso 0.0649 2 1 d . . .
H1c4b H 0.974151 0.456695 0.967948 Uiso 0.0557 2 1 d . . .
H1c5b H 1.113212 0.473334 0.920187 Uiso 0.0774 2 1 d . . .
H2c5b H 1.044779 0.464404 0.878804 Uiso 0.0774 2 1 d . . .
H3c5b H 1.017561 0.531022 0.904216 Uiso 0.0774 2 1 d . . .
H1c6b H 1.064476 0.350157 0.957231 Uiso 0.0716 2 1 d . . .
H2c6b H 0.942815 0.343077 0.963735 Uiso 0.0716 2 1 d . . .
H3c6b H 0.99383 0.346675 0.915445 Uiso 0.0716 2 1 d . . .
H1c8b H 0.833294 0.853018 0.788955 Uiso 0.0403 2 1 d . . .
H1c9b H 0.652781 0.892746 0.816252 Uiso 0.0382 2 1 d . . .
H1c12b H 1.185258 0.710342 0.858425 Uiso 0.0493 2 1 d . . .
H1c13b H 1.19692 0.621873 0.811327 Uiso 0.0497 2 1 d . . .
H1c14b H 1.044409 0.599578 0.777243 Uiso 0.0507 2 1 d . . .
H1c16b H 0.949695 0.818068 0.886765 Uiso 0.0575 2 1 d . . .
H1c17b H 1.082986 0.881269 0.897786 Uiso 0.0609 2 1 d . . .
H2c17b H 1.168933 0.822351 0.88242 Uiso 0.0609 2 1 d . . .
H3c17b H 1.088416 0.866757 0.8474 Uiso 0.0609 2 1 d . . .
H1c18b H 0.99922 0.711407 0.939473 Uiso 0.1025 2 1 d . . .
H2c18b H 1.111848 0.73664 0.940912 Uiso 0.1025 2 1 d . . .
H3c18b H 1.010844 0.782687 0.957934 Uiso 0.1025 2 1 d . . .
H1c19b H 0.779122 0.679396 0.798363 Uiso 0.0562 2 1 d . . .
H1c20b H 0.76179 0.567488 0.78405 Uiso 0.0816 2 1 d . . .
H2c20b H 0.885875 0.549561 0.779303 Uiso 0.0816 2 1 d . . .
H3c20b H 0.834769 0.561842 0.826306 Uiso 0.0816 2 1 d . . .
H1c21b H 0.774434 0.662608 0.721261 Uiso 0.0709 2 1 d . . .
H2c21b H 0.827964 0.729141 0.72873 Uiso 0.0709 2 1 d . . .
H3c21b H 0.899067 0.65899 0.719808 Uiso 0.0709 2 1 d . . .
H1c24b H 0.436272 0.887338 0.960459 Uiso 0.0398 2 1 d . . .
H1c25b H 0.312159 0.81531 0.94474 Uiso 0.0495 2 1 d . . .
H1c26b H 0.353372 0.732395 0.894489 Uiso 0.0418 2 1 d . . .
H1c28b H 0.685907 0.900272 0.907376 Uiso 0.0464 2 1 d . . .
H1c29b H 0.713797 0.802924 0.968108 Uiso 0.0701 2 1 d . . .
H2c29b H 0.769311 0.869508 0.973495 Uiso 0.0701 2 1 d . . .
H3c29b H 0.662684 0.857948 0.999404 Uiso 0.0701 2 1 d . . .
H1c30b H 0.558362 0.991072 0.914881 Uiso 0.0839 2 1 d . . .
H2c30b H 0.545341 0.964153 0.966063 Uiso 0.0839 2 1 d . . .
H3c30b H 0.651973 0.991244 0.948277 Uiso 0.0839 2 1 d . . .
H1c31b H 0.597801 0.682719 0.85396 Uiso 0.0495 2 1 d . . .
H1c32b H 0.451006 0.633189 0.814784 Uiso 0.0679 2 1 d . . .
H2c32b H 0.477232 0.608434 0.865657 Uiso 0.0679 2 1 d . . .
H3c32b H 0.382283 0.668097 0.85228 Uiso 0.0679 2 1 d . . .
H1c33b H 0.552295 0.699073 0.775597 Uiso 0.0682 2 1 d . . .
H2c33b H 0.464957 0.761317 0.785279 Uiso 0.0682 2 1 d . . .
H3c33b H 0.586101 0.767974 0.790727 Uiso 0.0682 2 1 d . . .
H1c35b H 0.5294 0.227528 0.796249 Uiso 0.0428 2 1 d . . .
H1c36b H 0.649235 0.273494 0.735117 Uiso 0.0399 2 1 d . . .
H1c39b H 0.268865 0.376292 0.906278 Uiso 0.0469 2 1 d . . .
H1c40b H 0.334476 0.308296 0.972004 Uiso 0.0553 2 1 d . . .
H1c41b H 0.500369 0.239042 0.972224 Uiso 0.0477 2 1 d . . .
H1c43b H 0.401866 0.387516 0.800046 Uiso 0.0452 2 1 d . . .
H1c44b H 0.330578 0.502294 0.800192 Uiso 0.0713 2 1 d . . .
H2c44b H 0.282559 0.486745 0.848571 Uiso 0.0713 2 1 d . . .
H3c44b H 0.4062 0.485164 0.841995 Uiso 0.0713 2 1 d . . .
H1c45b H 0.221556 0.40533 0.783728 Uiso 0.0659 2 1 d . . .
H2c45b H 0.253618 0.328216 0.807436 Uiso 0.0659 2 1 d . . .
H3c45b H 0.194568 0.386304 0.834776 Uiso 0.0659 2 1 d . . .
H1c46b H 0.67118 0.222786 0.876855 Uiso 0.0415 2 1 d . . .
H1c47b H 0.726538 0.309782 0.917369 Uiso 0.0793 2 1 d . . .
H2c47b H 0.717074 0.258237 0.961746 Uiso 0.0793 2 1 d . . .
H3c47b H 0.801589 0.23764 0.924941 Uiso 0.0793 2 1 d . . .
H1c48b H 0.715334 0.123873 0.927687 Uiso 0.051 2 1 d . . .
H2c48b H 0.624613 0.150924 0.960287 Uiso 0.051 2 1 d . . .
H3c48b H 0.595397 0.129058 0.913894 Uiso 0.051 2 1 d . . .
H1c51b H 0.724142 0.530718 0.6714 Uiso 0.0487 2 1 d . . .
H1c52b H 0.909479 0.506122 0.677721 Uiso 0.0553 2 1 d . . .
H1c53b H 0.98654 0.409988 0.727111 Uiso 0.054 2 1 d . . .
H1c55b H 0.536745 0.433194 0.732205 Uiso 0.058 2 1 d . . .
H1c56b H 0.453884 0.550362 0.726028 Uiso 0.0974 2 1 d . . .
H2c56b H 0.543059 0.534849 0.762798 Uiso 0.0974 2 1 d . . .
H3c56b H 0.565774 0.57553 0.715593 Uiso 0.0974 2 1 d . . .
H1c57b H 0.555406 0.422725 0.656421 Uiso 0.1092 2 1 d . . .
H2c57b H 0.455856 0.477864 0.664264 Uiso 0.1092 2 1 d . . .
H3c57b H 0.56281 0.503831 0.6459 Uiso 0.1092 2 1 d . . .
H1c58b H 0.841478 0.286789 0.794201 Uiso 0.05 2 1 d . . .
H1c59b H 1.014073 0.229671 0.781272 Uiso 0.0994 2 1 d . . .
H2c59b H 0.944008 0.244627 0.737751 Uiso 0.0994 2 1 d . . .
H3c59b H 1.031076 0.293079 0.744701 Uiso 0.0994 2 1 d . . .
H1c60b H 0.965425 0.300648 0.84556 Uiso 0.0886 2 1 d . . .
H2c60b H 1.009185 0.360598 0.812853 Uiso 0.0886 2 1 d . . .
H3c60b H 0.896031 0.374539 0.835005 Uiso 0.0886 2 1 d . . .
H1c1c H 0.880966 0.091065 0.907991 Uiso 0.0464 2 1 d . . .
H1c2c H 0.791558 0.012487 0.879668 Uiso 0.0538 2 1 d . . .
H2c2c H 0.898118 -0.025904 0.861533 Uiso 0.0538 2 1 d . . .
H3c2c H 0.877027 -0.029498 0.91349 Uiso 0.0538 2 1 d . . .
H1c3c H 0.835257 0.131202 0.836418 Uiso 0.0602 2 1 d . . .
H2c3c H 0.946353 0.153944 0.845861 Uiso 0.0602 2 1 d . . .
H3c3c H 0.940071 0.090349 0.818499 Uiso 0.0602 2 1 d . . .
H1c4c H 1.270152 0.05652 0.867245 Uiso 0.0737 2 1 d . . .
H1c5c H 1.413935 0.116861 0.86287 Uiso 0.112 2 1 d . . .
H2c5c H 1.351119 0.167201 0.894487 Uiso 0.112 2 1 d . . .
H3c5c H 1.380168 0.08655 0.911365 Uiso 0.112 2 1 d . . .
H1c6c H 1.165886 0.139149 0.812786 Uiso 0.0964 2 1 d . . .
H2c6c H 1.23508 0.196758 0.823466 Uiso 0.0964 2 1 d . . .
H3c6c H 1.287969 0.13134 0.800906 Uiso 0.0964 2 1 d . . .

loop_
_atom_site_aniso_label
_atom_site_aniso_type_symbol
_atom_site_aniso_U_11
_atom_site_aniso_U_22
_atom_site_aniso_U_33
_atom_site_aniso_U_12
_atom_site_aniso_U_13
_atom_site_aniso_U_23
Au1a Au 0.0378(2) 0.0306(2) 0.02181(19) -0.00074(16) -0.00546(15) -0.00309(16)
Au2a Au 0.02401(18) 0.0351(2) 0.02362(19) -0.00057(15) -0.00098(14) -0.00256(16)
Au1b Au 0.02579(18) 0.0259(2) 0.02317(18) -0.00298(14) -0.00177(14) -0.00291(15)
Au2b Au 0.02501(18) 0.0270(2) 0.02290(18) -0.00365(14) 0.00054(14) -0.00534(15)
Au1c Au 0.0300(2) 0.0408(3) 0.0290(2) 0.00431(17) -0.00394(15) -0.00858(17)
S1a S 0.0613(15) 0.0355(15) 0.0224(11) -0.0096(12) 0.0019(10) -0.0039(10)
S2a S 0.0297(11) 0.0335(14) 0.0291(12) 0.0039(9) 0.0006(9) -0.0019(10)
S1b S 0.0559(14) 0.0254(13) 0.0216(11) -0.0073(10) -0.0073(10) -0.0024(9)
S2b S 0.0369(12) 0.0264(13) 0.0327(12) 0.0012(9) -0.0040(9) -0.0090(10)
S1c S 0.0230(11) 0.0577(18) 0.0450(14) 0.0047(11) -0.0036(10) 0.0002(13)
S2c S 0.0381(13) 0.0431(16) 0.0477(15) -0.0027(11) 0.0001(11) -0.0095(12)
P1a P 0.0313(12) 0.0301(14) 0.0274(12) 0.0000(10) -0.0004(9) -0.0028(10)
P1b P 0.0333(12) 0.0271(13) 0.0238(11) -0.0021(10) -0.0025(9) -0.0046(9)
P1c P 0.0234(12) 0.0497(18) 0.0374(14) 0.0009(11) -0.0002(10) -0.0007(12)
P1d P 0.0321(12) 0.0301(14) 0.0310(12) 0.0032(10) -0.0024(10) -0.0060(10)
P1e P 0.0396(15) 0.084(3) 0.0378(15) 0.0083(15) -0.0025(12) -0.0176(16)
F1d F 0.033(3) 0.042(4) 0.051(3) 0.009(2) -0.010(2) -0.011(3)
F2d F 0.065(4) 0.052(4) 0.036(3) -0.009(3) -0.005(3) -0.018(3)
F3d F 0.037(3) 0.056(4) 0.065(4) 0.019(3) -0.002(3) -0.002(3)
F4d F 0.051(3) 0.063(4) 0.035(3) 0.001(3) -0.015(3) -0.019(3)
F5d F 0.055(3) 0.037(4) 0.043(3) -0.006(3) 0.006(3) 0.003(3)
F6d F 0.050(3) 0.049(4) 0.050(4) -0.017(3) 0.000(3) -0.006(3)
F1e F 0.113(7) 0.094(8) 0.153(10) 0.041(6) -0.043(7) -0.025(7)
F2e F 0.129(8) 0.265(18) 0.073(6) -0.071(10) 0.029(6) 0.007(8)
F3e F 0.077(5) 0.123(8) 0.103(7) 0.044(5) -0.025(5) -0.054(6)
F4e F 0.098(6) 0.106(7) 0.057(5) -0.032(5) 0.020(4) -0.026(5)
F5e F 0.071(5) 0.147(9) 0.072(5) 0.002(5) -0.016(4) -0.064(6)
F6e F 0.077(5) 0.097(7) 0.087(6) -0.020(4) -0.014(4) -0.031(5)
O1a O 0.030(3) 0.041(4) 0.044(4) 0.003(3) -0.001(3) -0.004(3)
O2a O 0.034(3) 0.033(4) 0.043(4) -0.003(3) 0.000(3) -0.013(3)
O1b O 0.034(3) 0.025(4) 0.035(4) -0.000(3) -0.001(3) 0.000(3)
O2b O 0.025(3) 0.044(4) 0.025(3) 0.000(3) -0.001(2) -0.008(3)
O1c O 0.029(3) 0.067(5) 0.028(3) 0.016(3) 0.000(3) -0.010(3)
O2c O 0.039(4) 0.069(6) 0.068(5) 0.003(4) 0.011(4) 0.017(5)
N1a N 0.045(5) 0.028(5) 0.029(4) 0.003(4) -0.013(3) -0.009(3)
N2a N 0.043(4) 0.038(5) 0.025(4) 0.005(4) -0.015(3) -0.009(4)
N3a N 0.024(4) 0.040(5) 0.024(4) -0.000(3) -0.006(3) -0.006(3)
N4a N 0.023(4) 0.026(4) 0.031(4) 0.003(3) 0.002(3) 0.007(3)
N1b N 0.016(3) 0.028(4) 0.027(4) 0.002(3) -0.003(3) -0.005(3)
N2b N 0.017(3) 0.025(4) 0.033(4) 0.001(3) -0.001(3) -0.007(3)
N3b N 0.021(4) 0.033(5) 0.027(4) 0.007(3) 0.002(3) -0.007(3)
N4b N 0.019(3) 0.032(5) 0.033(4) -0.008(3) 0.004(3) -0.006(3)
C1a C 0.041(6) 0.053(7) 0.034(6) -0.008(5) -0.006(4) -0.012(5)
C2a C 0.038(6) 0.076(9) 0.039(6) -0.005(6) -0.005(5) -0.000(6)
C3a C 0.045(6) 0.092(11) 0.043(7) -0.023(6) 0.002(5) -0.009(7)
C4a C 0.043(6) 0.049(7) 0.037(6) -0.018(5) 0.008(4) -0.008(5)
C5a C 0.062(8) 0.058(9) 0.069(8) -0.021(6) -0.025(6) -0.007(7)
C6a C 0.083(9) 0.037(7) 0.089(10) -0.021(6) 0.004(8) -0.021(7)
C7a C 0.040(5) 0.024(5) 0.019(4) 0.006(4) -0.001(4) -0.004(4)
C8a C 0.053(6) 0.039(6) 0.029(5) -0.006(5) -0.016(4) -0.010(4)
C9a C 0.051(6) 0.033(6) 0.043(6) 0.005(5) -0.013(5) -0.011(5)
C10a C 0.024(5) 0.047(7) 0.035(5) -0.001(4) -0.001(4) -0.018(5)
C11a C 0.051(7) 0.076(9) 0.032(6) -0.001(6) -0.006(5) -0.023(6)
C12a C 0.047(7) 0.085(11) 0.056(8) -0.004(6) -0.008(6) -0.025(7)
C13a C 0.034(6) 0.086(11) 0.062(8) 0.014(6) -0.018(6) -0.025(8)
C14a C 0.053(7) 0.056(8) 0.033(6) 0.013(5) -0.018(5) -0.008(5)
C15a C 0.043(6) 0.050(7) 0.029(5) 0.004(5) -0.014(4) -0.012(5)
C16a C 0.061(7) 0.068(9) 0.044(7) -0.013(6) 0.008(5) -0.019(6)
C17a C 0.122(13) 0.097(13) 0.059(9) -0.035(10) 0.010(9) -0.025(9)
C18a C 0.156(16) 0.083(13) 0.068(10) -0.046(12) 0.022(11) -0.010(9)
C19a C 0.046(6) 0.050(7) 0.029(5) -0.000(5) -0.005(4) 0.006(5)
C20a C 0.064(9) 0.082(12) 0.089(11) -0.005(8) 0.025(8) -0.014(9)
C21a C 0.071(9) 0.104(13) 0.053(8) -0.016(8) 0.008(6) -0.045(8)
C22a C 0.057(6) 0.034(6) 0.025(5) 0.014(5) -0.018(4) -0.013(4)
C23a C 0.052(6) 0.037(7) 0.047(6) -0.004(5) -0.015(5) -0.002(5)
C24a C 0.042(6) 0.043(7) 0.054(7) -0.003(5) -0.008(5) -0.017(6)
C25a C 0.053(7) 0.066(9) 0.042(7) 0.010(6) -0.014(5) -0.022(6)
C26a C 0.063(7) 0.055(8) 0.028(5) 0.013(6) -0.014(5) -0.015(5)
C27a C 0.050(6) 0.038(6) 0.031(5) 0.014(5) -0.015(4) -0.009(5)
C28a C 0.062(7) 0.048(8) 0.041(6) -0.003(6) -0.007(5) 0.008(5)
C29a C 0.055(7) 0.054(9) 0.072(9) -0.003(6) 0.003(6) -0.000(7)
C30a C 0.20(2) 0.056(11) 0.050(8) -0.003(11) 0.029(11) 0.003(8)
C31a C 0.056(7) 0.052(8) 0.034(6) -0.004(5) -0.013(5) -0.008(5)
C32a C 0.099(10) 0.041(8) 0.052(7) 0.006(7) -0.003(7) -0.002(6)
C33a C 0.072(8) 0.029(6) 0.058(7) -0.007(5) -0.002(6) 0.001(5)
C34a C 0.024(4) 0.038(6) 0.024(5) -0.004(4) 0.001(3) -0.005(4)
C35a C 0.038(5) 0.032(6) 0.031(5) -0.008(4) 0.002(4) 0.009(4)
C36a C 0.035(5) 0.028(6) 0.038(5) -0.002(4) -0.006(4) 0.008(4)
C37a C 0.022(4) 0.043(6) 0.025(5) 0.001(4) -0.002(4) -0.004(4)
C38a C 0.028(5) 0.057(7) 0.026(5) -0.008(5) -0.001(4) -0.006(5)
C39a C 0.031(5) 0.062(8) 0.033(5) -0.011(5) -0.003(4) -0.007(5)
C40a C 0.032(5) 0.058(8) 0.046(6) -0.004(5) 0.003(5) 0.008(6)
C41a C 0.031(5) 0.057(8) 0.039(6) 0.001(5) -0.001(4) -0.009(5)
C42a C 0.029(5) 0.050(7) 0.029(5) -0.002(4) 0.008(4) 0.001(5)
C43a C 0.038(5) 0.052(7) 0.043(6) -0.016(5) 0.001(5) -0.004(5)
C44a C 0.062(7) 0.053(8) 0.049(7) -0.012(6) -0.011(6) -0.004(6)
C45a C 0.065(8) 0.055(8) 0.069(8) -0.016(6) 0.017(6) -0.041(7)
C46a C 0.042(6) 0.043(7) 0.034(5) -0.005(5) 0.003(4) -0.008(5)
C47a C 0.045(6) 0.048(7) 0.032(5) -0.005(5) -0.000(4) -0.004(5)
C48a C 0.074(8) 0.059(9) 0.044(7) -0.011(6) 0.004(6) -0.011(6)
C49a C 0.012(4) 0.064(8) 0.035(5) 0.003(4) -0.008(4) 0.001(5)
C50a C 0.020(5) 0.055(7) 0.035(5) -0.008(4) -0.010(4) 0.016(5)
C51a C 0.044(6) 0.042(7) 0.049(7) -0.008(5) -0.010(5) 0.009(5)
C52a C 0.036(6) 0.091(11) 0.052(7) -0.010(6) -0.003(5) 0.015(7)
C53a C 0.032(6) 0.101(12) 0.050(7) 0.007(6) 0.011(5) 0.015(7)
C54a C 0.037(6) 0.051(8) 0.044(6) 0.019(5) -0.006(5) 0.003(5)
C55a C 0.033(5) 0.041(7) 0.042(6) -0.006(4) 0.003(4) 0.000(5)
C56a C 0.055(7) 0.051(8) 0.050(7) -0.014(6) -0.008(5) 0.008(6)
C57a C 0.055(7) 0.044(7) 0.056(7) -0.011(5) -0.013(5) -0.003(6)
C58a C 0.052(7) 0.113(14) 0.064(9) 0.027(8) -0.002(6) -0.032(9)
C59a C 0.130(15) 0.092(14) 0.076(11) -0.019(11) -0.010(10) 0.004(10)
C60a C 0.37(4) 0.077(15) 0.065(12) 0.08(2) -0.062(17) -0.021(11)
C1b C 0.056(7) 0.069(10) 0.048(7) -0.014(6) 0.025(6) -0.009(6)
C2b C 0.147(15) 0.144(18) 0.038(8) -0.091(13) 0.017(8) -0.016(9)
C3b C 0.045(6) 0.053(8) 0.061(8) -0.007(6) 0.013(5) 0.001(6)
C4b C 0.034(5) 0.064(8) 0.045(6) -0.005(5) -0.009(5) -0.020(6)
C5b C 0.028(6) 0.099(12) 0.073(9) -0.018(6) 0.006(5) -0.028(8)
C6b C 0.061(7) 0.064(9) 0.049(7) 0.010(6) -0.021(6) -0.006(6)
C7b C 0.025(4) 0.011(4) 0.030(5) 0.002(3) -0.001(3) -0.006(3)
C8b C 0.036(5) 0.029(6) 0.036(5) -0.014(4) -0.001(4) 0.005(4)
C9b C 0.028(5) 0.030(6) 0.034(5) -0.003(4) -0.001(4) 0.008(4)
C10b C 0.029(5) 0.029(5) 0.022(4) -0.005(4) 0.007(3) -0.001(4)
C11b C 0.031(5) 0.039(6) 0.037(5) -0.001(4) 0.000(4) -0.012(5)
C12b C 0.023(5) 0.046(7) 0.053(6) 0.005(4) -0.002(4) -0.010(5)
C13b C 0.036(5) 0.033(6) 0.056(7) 0.001(4) 0.013(5) -0.014(5)
C14b C 0.046(6) 0.031(6) 0.050(6) -0.002(5) 0.023(5) -0.014(5)
C15b C 0.045(6) 0.034(6) 0.031(5) -0.011(4) 0.010(4) -0.009(4)
C16b C 0.029(5) 0.060(8) 0.059(7) -0.002(5) -0.003(5) -0.031(6)
C17b C 0.047(6) 0.047(7) 0.061(8) -0.003(5) -0.018(5) -0.015(6)
C18b C 0.125(13) 0.102(13) 0.051(8) -0.064(10) 0.025(8) -0.044(8)
C19b C 0.045(6) 0.070(8) 0.037(6) -0.027(6) 0.009(5) -0.031(6)
C20b C 0.094(10) 0.081(10) 0.043(7) -0.059(8) 0.005(6) -0.014(7)
C21b C 0.062(8) 0.071(10) 0.047(7) -0.013(6) -0.010(6) -0.013(6)
C22b C 0.018(4) 0.027(5) 0.031(5) 0.007(4) -0.001(3) 0.014(4)
C23b C 0.026(5) 0.032(6) 0.026(5) 0.006(4) 0.000(4) 0.001(4)
C24b C 0.028(5) 0.033(6) 0.039(5) 0.002(4) -0.001(4) -0.008(4)
C25b C 0.023(5) 0.056(7) 0.040(6) 0.008(5) -0.001(4) 0.001(5)
C26b C 0.018(4) 0.048(7) 0.036(5) -0.006(4) -0.007(4) 0.007(5)
C27b C 0.017(4) 0.036(6) 0.030(5) -0.004(4) -0.002(3) 0.002(4)
C28b C 0.046(6) 0.033(6) 0.037(6) -0.006(5) -0.000(4) -0.004(5)
C29b C 0.073(8) 0.051(8) 0.057(7) -0.027(6) -0.025(6) -0.007(6)
C30b C 0.060(8) 0.049(9) 0.101(11) -0.002(6) -0.003(7) -0.015(8)
C31b C 0.018(4) 0.066(8) 0.040(6) -0.011(5) 0.005(4) -0.004(5)
C32b C 0.043(6) 0.075(9) 0.060(8) -0.016(6) 0.000(5) -0.031(7)
C33b C 0.063(7) 0.060(9) 0.046(7) -0.001(6) -0.001(6) -0.011(6)
C34b C 0.010(4) 0.039(6) 0.027(5) -0.007(4) 0.007(3) -0.006(4)
C35b C 0.035(5) 0.038(6) 0.038(5) -0.003(4) -0.002(4) -0.024(5)
C36b C 0.035(5) 0.034(6) 0.033(5) -0.005(4) 0.004(4) -0.012(4)
C37b C 0.017(4) 0.025(5) 0.033(5) -0.000(3) 0.006(3) -0.007(4)
C38b C 0.024(4) 0.035(6) 0.033(5) 0.002(4) -0.001(4) 0.001(4)
C39b C 0.024(5) 0.045(7) 0.044(6) 0.010(4) 0.003(4) -0.004(5)
C40b C 0.030(5) 0.059(8) 0.046(6) -0.000(5) 0.014(4) -0.001(5)
C41b C 0.032(5) 0.046(7) 0.039(6) 0.005(4) 0.007(4) -0.009(5)
C42b C 0.023(4) 0.030(5) 0.030(5) -0.002(4) 0.008(4) -0.000(4)
C43b C 0.035(5) 0.029(6) 0.044(6) 0.013(4) 0.000(4) -0.006(5)
C44b C 0.053(7) 0.058(9) 0.063(8) 0.001(6) -0.015(6) 0.001(6)
C45b C 0.047(6) 0.071(9) 0.048(7) -0.004(6) -0.016(5) -0.014(6)
C46b C 0.021(4) 0.041(6) 0.039(5) 0.007(4) 0.001(4) -0.008(5)
C47b C 0.019(5) 0.056(9) 0.123(12) -0.007(5) -0.008(6) -0.009(8)
C48b C 0.038(5) 0.038(6) 0.050(6) 0.006(4) 0.000(5) -0.010(5)
C49b C 0.035(5) 0.045(6) 0.019(4) -0.010(4) 0.006(4) -0.012(4)
C50b C 0.041(5) 0.048(7) 0.023(5) -0.007(5) 0.002(4) 0.001(4)
C51b C 0.051(6) 0.043(7) 0.025(5) -0.002(5) 0.005(4) -0.000(4)
C52b C 0.063(7) 0.053(8) 0.027(5) -0.020(6) 0.010(5) -0.007(5)
C53b C 0.032(5) 0.067(8) 0.040(6) -0.013(5) 0.015(4) -0.021(6)
C54b C 0.031(5) 0.047(7) 0.030(5) -0.007(4) 0.009(4) -0.016(5)
C55b C 0.039(6) 0.061(8) 0.039(6) -0.004(5) -0.009(5) 0.016(5)
C56b C 0.052(8) 0.104(13) 0.080(10) 0.016(8) -0.011(7) -0.007(9)
C57b C 0.073(10) 0.144(18) 0.055(9) -0.020(10) -0.023(7) 0.003(9)
C58b C 0.035(5) 0.052(7) 0.039(6) -0.005(5) 0.004(4) -0.014(5)
C59b C 0.086(10) 0.084(12) 0.065(9) 0.027(9) 0.023(8) -0.001(8)
C60b C 0.072(9) 0.092(12) 0.057(8) -0.005(8) -0.027(7) -0.007(8)
C1c C 0.021(5) 0.059(8) 0.033(5) 0.007(4) 0.000(4) -0.007(5)
C2c C 0.040(6) 0.057(8) 0.035(6) -0.004(5) 0.002(5) -0.000(5)
C3c C 0.049(6) 0.050(8) 0.047(6) 0.001(5) -0.013(5) 0.005(5)
C4c C 0.040(6) 0.065(9) 0.074(8) 0.001(6) 0.020(6) 0.004(7)
C5c C 0.053(8) 0.150(18) 0.072(10) -0.017(9) 0.005(7) 0.009(10)
C6c C 0.082(10) 0.083(12) 0.072(9) -0.009(8) 0.008(8) 0.005(8)

loop_
_atom_type_symbol
_atom_type_scat_dispersion_real
_atom_type_scat_dispersion_imag
_atom_type_scat_source
C 0.0181 0.0091 'International Tables Vol C tables 4.2.6.8 and 6.1.1.1'
H 0.0000 0.0000 'International Tables Vol C tables 4.2.6.8 and 6.1.1.1'
Au -4.4197 7.2980 'International Tables Vol C tables 4.2.6.8 and 6.1.1.1'
F 0.0727 0.0534 'International Tables Vol C tables 4.2.6.8 and 6.1.1.1'
N 0.0311 0.0180 'International Tables Vol C tables 4.2.6.8 and 6.1.1.1'
O 0.0492 0.0322 'International Tables Vol C tables 4.2.6.8 and 6.1.1.1'
P 0.2955 0.4335 'International Tables Vol C tables 4.2.6.8 and 6.1.1.1'
S 0.3331 0.5567 'International Tables Vol C tables 4.2.6.8 and 6.1.1.1'

loop_
_exptl_crystal_face_index_h
_exptl_crystal_face_index_k
_exptl_crystal_face_index_l
_exptl_crystal_face_perp_dist
? ? ? ?

loop_
_geom_angle_atom_site_label_1
_geom_angle_atom_site_label_2
_geom_angle_atom_site_label_3
_geom_angle_site_symmetry_1
_geom_angle_site_symmetry_2
_geom_angle_site_symmetry_3
_geom_angle
_geom_angle_publ_flag
S1a Au1a C7a . . . 174.4(2) ?
S2a Au2a C34a . . . 173.5(2) ?
S1b Au1b C7b . . . 176.6(3) ?
S2b Au2b C34b . . . 174.2(2) ?
S1c Au1c S2c . . 2_757 173.16(9) ?
Au1a S1a P1a . . . 102.33(12) ?
Au2a S2a P1a . . . 102.07(11) ?
Au1b S1b P1b . . . 98.85(11) ?
Au2b S2b P1b . . . 105.47(12) ?
Au1c S1c P1c . . . 98.10(11) ?
Au1c S2c P1c 2_757 . . 100.27(14) ?
S1a P1a S2a . . . 110.73(14) ?
S1a P1a O1a . . . 112.1(3) ?
S1a P1a O2a . . . 109.4(3) ?
S2a P1a O1a . . . 112.7(3) ?
S2a P1a O2a . . . 113.9(3) ?
O1a P1a O2a . . . 97.5(4) ?
S1b P1b S2b . . . 111.14(14) ?
S1b P1b O1b . . . 106.8(3) ?
S1b P1b O2b . . . 113.6(3) ?
S2b P1b O1b . . . 113.8(3) ?
S2b P1b O2b . . . 108.9(2) ?
O1b P1b O2b . . . 102.4(3) ?
S1c P1c S2c . . . 117.95(16) ?
S1c P1c O1c . . . 105.8(3) ?
S1c P1c O2c . . . 109.4(3) ?
S2c P1c O1c . . . 113.3(3) ?
S2c P1c O2c . . . 100.0(4) ?
O1c P1c O2c . . . 110.2(4) ?
F1d P1d F2d . . . 89.7(3) ?
F1d P1d F3d . . . 180 ?
F1d P1d F4d . . . 89.5(3) ?
F1d P1d F5d . . . 89.7(3) ?
F1d P1d F6d . . . 89.6(3) ?
F2d P1d F3d . . . 90.3(3) ?
F2d P1d F4d . . . 179.0(3) ?
F2d P1d F5d . . . 90.7(3) ?
F2d P1d F6d . . . 89.6(3) ?
F3d P1d F4d . . . 90.5(3) ?
F3d P1d F5d . . . 90.3(3) ?
F3d P1d F6d . . . 90.4(3) ?
F4d P1d F5d . . . 89.8(3) ?
F4d P1d F6d . . . 89.9(3) ?
F5d P1d F6d . . . 179.2(3) ?
F1e P1e F2e . . . 94.3(7) ?
F1e P1e F3e . . . 177.0(6) ?
F1e P1e F4e . . . 88.6(5) ?
F1e P1e F5e . . . 89.2(6) ?
F1e P1e F6e . . . 91.1(6) ?
F2e P1e F3e . . . 88.5(6) ?
F2e P1e F4e . . . 176.0(8) ?
F2e P1e F5e . . . 88.0(6) ?
F2e P1e F6e . . . 92.5(6) ?
F3e P1e F4e . . . 88.5(5) ?
F3e P1e F5e . . . 89.9(5) ?
F3e P1e F6e . . . 89.8(5) ?
F4e P1e F5e . . . 89.3(5) ?
F4e P1e F6e . . . 90.2(5) ?
F5e P1e F6e . . . 179.5(5) ?
P1a O1a C1a . . . 122.3(6) ?
P1a O2a C4a . . . 126.9(6) ?
P1b O1b C1b . . . 121.2(6) ?
P1b O2b C4b . . . 121.6(6) ?
P1c O1c C1c . . . 127.3(7) ?
P1c O2c C4c . . . 125.8(8) ?
C7a N1a C8a . . . 110.7(7) ?
C7a N1a C10a . . . 123.1(8) ?
C8a N1a C10a . . . 126.0(9) ?
C7a N2a C9a . . . 111.8(8) ?
C7a N2a C22a . . . 125.0(9) ?
C9a N2a C22a . . . 123.2(8) ?
C34a N3a C35a . . . 110.6(7) ?
C34a N3a C37a . . . 124.6(7) ?
C35a N3a C37a . . . 124.8(7) ?
C34a N4a C36a . . . 110.6(7) ?
C34a N4a C49a . . . 123.6(8) ?
C36a N4a C49a . . . 124.7(7) ?
C7b N1b C8b . . . 110.2(6) ?
C7b N1b C10b . . . 124.4(7) ?
C8b N1b C10b . . . 125.4(7) ?
C7b N2b C9b . . . 110.2(7) ?
C7b N2b C22b . . . 125.4(7) ?
C9b N2b C22b . . . 124.4(6) ?
C34b N3b C35b . . . 112.1(7) ?
C34b N3b C37b . . . 123.8(8) ?
C35b N3b C37b . . . 124.1(8) ?
C34b N4b C36b . . . 110.5(7) ?
C34b N4b C49b . . . 125.2(8) ?
C36b N4b C49b . . . 124.2(8) ?
O1a C1a C2a . . . 106.7(9) ?
O1a C1a C3a . . . 107.7(9) ?
O1a C1a H1c1a . . . 113.93 ?
C2a C1a C3a . . . 113.7(8) ?
C2a C1a H1c1a . . . 107.96 ?
C3a C1a H1c1a . . . 107.01 ?
C1a C2a H1c2a . . . 109.47 ?
C1a C2a H2c2a . . . 109.47 ?
C1a C2a H3c2a . . . 109.47 ?
H1c2a C2a H2c2a . . . 109.47 ?
H1c2a C2a H3c2a . . . 109.47 ?
H2c2a C2a H3c2a . . . 109.47 ?
C1a C3a H1c3a . . . 109.47 ?
C1a C3a H2c3a . . . 109.47 ?
C1a C3a H3c3a . . . 109.47 ?
H1c3a C3a H2c3a . . . 109.47 ?
H1c3a C3a H3c3a . . . 109.47 ?
H2c3a C3a H3c3a . . . 109.47 ?
O2a C4a C5a . . . 110.8(9) ?
O2a C4a C6a . . . 105.1(8) ?
O2a C4a H1c4a . . . 113.45 ?
C5a C4a C6a . . . 114.7(10) ?
C5a C4a H1c4a . . . 103.55 ?
C6a C4a H1c4a . . . 109.49 ?
C4a C5a H1c5a . . . 109.47 ?
C4a C5a H2c5a . . . 109.47 ?
C4a C5a H3c5a . . . 109.47 ?
H1c5a C5a H2c5a . . . 109.47 ?
H1c5a C5a H3c5a . . . 109.47 ?
H2c5a C5a H3c5a . . . 109.47 ?
C4a C6a H1c6a . . . 109.47 ?
C4a C6a H2c6a . . . 109.47 ?
C4a C6a H3c6a . . . 109.47 ?
H1c6a C6a H2c6a . . . 109.47 ?
H1c6a C6a H3c6a . . . 109.47 ?
H2c6a C6a H3c6a . . . 109.47 ?
Au1a C7a N1a . . . 130.9(6) ?
Au1a C7a N2a . . . 125.0(7) ?
N1a C7a N2a . . . 104.0(8) ?
N1a C8a C9a . . . 107.4(9) ?
N1a C8a H1c8a . . . 126.28 ?
C9a C8a H1c8a . . . 126.28 ?
N2a C9a C8a . . . 106.0(9) ?
N2a C9a H1c9a . . . 126.99 ?
C8a C9a H1c9a . . . 126.99 ?
N1a C10a C11a . . . 117.3(8) ?
N1a C10a C15a . . . 117.2(8) ?
C11a C10a C15a . . . 125.2(9) ?
C10a C11a C12a . . . 114.5(10) ?
C10a C11a C16a . . . 123.7(9) ?
C12a C11a C16a . . . 121.9(10) ?
C11a C12a C13a . . . 123.7(11) ?
C11a C12a H1c12a . . . 118.17 ?
C13a C12a H1c12a . . . 118.17 ?
C12a C13a C14a . . . 119.4(10) ?
C12a C13a H1c13a . . . 120.29 ?
C14a C13a H1c13a . . . 120.3 ?
C13a C14a C15a . . . 120.7(10) ?
C13a C14a H1c14a . . . 119.64 ?
C15a C14a H1c14a . . . 119.64 ?
C10a C15a C14a . . . 116.4(9) ?
C10a C15a C19a . . . 124.2(8) ?
C14a C15a C19a . . . 119.4(8) ?
C11a C16a C17a . . . 111.2(11) ?
C11a C16a C18a . . . 112.2(11) ?
C11a C16a H1c16a . . . 106.27 ?
C17a C16a C18a . . . 109.3(12) ?
C17a C16a H1c16a . . . 109.38 ?
C18a C16a H1c16a . . . 108.3 ?
C16a C17a H1c17a . . . 109.47 ?
C16a C17a H2c17a . . . 109.47 ?
C16a C17a H3c17a . . . 109.47 ?
H1c17a C17a H2c17a . . . 109.47 ?
H1c17a C17a H3c17a . . . 109.47 ?
H2c17a C17a H3c17a . . . 109.47 ?
C16a C18a H1c18a . . . 109.47 ?
C16a C18a H2c18a . . . 109.47 ?
C16a C18a H3c18a . . . 109.47 ?
H1c18a C18a H2c18a . . . 109.47 ?
H1c18a C18a H3c18a . . . 109.47 ?
H2c18a C18a H3c18a . . . 109.47 ?
C15a C19a C20a . . . 112.7(10) ?
C15a C19a C21a . . . 111.0(10) ?
C15a C19a H1c19a . . . 106.93 ?
C20a C19a C21a . . . 111.9(10) ?
C20a C19a H1c19a . . . 105.98 ?
C21a C19a H1c19a . . . 107.89 ?
C19a C20a H1c20a . . . 109.47 ?
C19a C20a H2c20a . . . 109.47 ?
C19a C20a H3c20a . . . 109.47 ?
H1c20a C20a H2c20a . . . 109.47 ?
H1c20a C20a H3c20a . . . 109.47 ?
H2c20a C20a H3c20a . . . 109.47 ?
C19a C21a H1c21a . . . 109.47 ?
C19a C21a H2c21a . . . 109.47 ?
C19a C21a H3c21a . . . 109.47 ?
H1c21a C21a H2c21a . . . 109.47 ?
H1c21a C21a H3c21a . . . 109.47 ?
H2c21a C21a H3c21a . . . 109.47 ?
N2a C22a C23a . . . 118.5(8) ?
N2a C22a C27a . . . 117.4(9) ?
C23a C22a C27a . . . 124.1(10) ?
C22a C23a C24a . . . 114.7(9) ?
C22a C23a C28a . . . 122.6(10) ?
C24a C23a C28a . . . 122.7(10) ?
C23a C24a C25a . . . 123.0(11) ?
C23a C24a H1c24a . . . 118.5 ?
C25a C24a H1c24a . . . 118.5 ?
C24a C25a C26a . . . 120.4(11) ?
C24a C25a H1c25a . . . 119.79 ?
C26a C25a H1c25a . . . 119.79 ?
C25a C26a C27a . . . 120.7(10) ?
C25a C26a H1c26a . . . 119.62 ?
C27a C26a H1c26a . . . 119.63 ?
C22a C27a C26a . . . 117.0(10) ?
C22a C27a C31a . . . 122.3(9) ?
C26a C27a C31a . . . 120.7(9) ?
C23a C28a C29a . . . 114.2(10) ?
C23a C28a C30a . . . 110.8(10) ?
C23a C28a H1c28a . . . 106.01 ?
C29a C28a C30a . . . 111.8(11) ?
C29a C28a H1c28a . . . 104.87 ?
C30a C28a H1c28a . . . 108.72 ?
C28a C29a H1c29a . . . 109.47 ?
C28a C29a H2c29a . . . 109.47 ?
C28a C29a H3c29a . . . 109.47 ?
H1c29a C29a H2c29a . . . 109.47 ?
H1c29a C29a H3c29a . . . 109.47 ?
H2c29a C29a H3c29a . . . 109.47 ?
C28a C30a H1c30a . . . 109.47 ?
C28a C30a H2c30a . . . 109.47 ?
C28a C30a H3c30a . . . 109.47 ?
H1c30a C30a H2c30a . . . 109.47 ?
H1c30a C30a H3c30a . . . 109.47 ?
H2c30a C30a H3c30a . . . 109.47 ?
C27a C31a C32a . . . 113.0(9) ?
C27a C31a C33a . . . 113.9(10) ?
C27a C31a H1c31a . . . 103.48 ?
C32a C31a C33a . . . 108.7(9) ?
C32a C31a H1c31a . . . 109.28 ?
C33a C31a H1c31a . . . 108.28 ?
C31a C32a H1c32a . . . 109.47 ?
C31a C32a H2c32a . . . 109.47 ?
C31a C32a H3c32a . . . 109.47 ?
H1c32a C32a H2c32a . . . 109.47 ?
H1c32a C32a H3c32a . . . 109.47 ?
H2c32a C32a H3c32a . . . 109.47 ?
C31a C33a H1c33a . . . 109.47 ?
C31a C33a H2c33a . . . 109.47 ?
C31a C33a H3c33a . . . 109.47 ?
H1c33a C33a H2c33a . . . 109.47 ?
H1c33a C33a H3c33a . . . 109.47 ?
H2c33a C33a H3c33a . . . 109.47 ?
Au2a C34a N3a . . . 124.1(6) ?
Au2a C34a N4a . . . 131.3(6) ?
N3a C34a N4a . . . 104.5(7) ?
N3a C35a C36a . . . 106.5(8) ?
N3a C35a H1c35a . . . 126.74 ?
C36a C35a H1c35a . . . 126.74 ?
N4a C36a C35a . . . 107.7(8) ?
N4a C36a H1c36a . . . 126.15 ?
C35a C36a H1c36a . . . 126.15 ?
N3a C37a C38a . . . 118.6(9) ?
N3a C37a C42a . . . 118.3(8) ?
C38a C37a C42a . . . 123.0(8) ?
C37a C38a C39a . . . 116.9(10) ?
C37a C38a C43a . . . 120.3(8) ?
C39a C38a C43a . . . 122.7(10) ?
C38a C39a C40a . . . 120.9(10) ?
C38a C39a H1c39a . . . 119.55 ?
C40a C39a H1c39a . . . 119.55 ?
C39a C40a C41a . . . 121.4(9) ?
C39a C40a H1c40a . . . 119.29 ?
C41a C40a H1c40a . . . 119.29 ?
C40a C41a C42a . . . 120.7(11) ?
C40a C41a H1c41a . . . 119.65 ?
C42a C41a H1c41a . . . 119.66 ?
C37a C42a C41a . . . 117.1(10) ?
C37a C42a C46a . . . 121.9(8) ?
C41a C42a C46a . . . 121.0(10) ?
C38a C43a C44a . . . 112.8(8) ?
C38a C43a C45a . . . 110.3(9) ?
C38a C43a H1c43a . . . 106.61 ?
C44a C43a C45a . . . 109.4(9) ?
C44a C43a H1c43a . . . 107.53 ?
C45a C43a H1c43a . . . 110.2 ?
C43a C44a H1c44a . . . 109.47 ?
C43a C44a H2c44a . . . 109.47 ?
C43a C44a H3c44a . . . 109.47 ?
H1c44a C44a H2c44a . . . 109.47 ?
H1c44a C44a H3c44a . . . 109.47 ?
H2c44a C44a H3c44a . . . 109.47 ?
C43a C45a H1c45a . . . 109.47 ?
C43a C45a H2c45a . . . 109.47 ?
C43a C45a H3c45a . . . 109.47 ?
H1c45a C45a H2c45a . . . 109.47 ?
H1c45a C45a H3c45a . . . 109.47 ?
H2c45a C45a H3c45a . . . 109.47 ?
C42a C46a C47a . . . 109.9(9) ?
C42a C46a C48a . . . 113.5(8) ?
C42a C46a H1c46a . . . 106.62 ?
C47a C46a C48a . . . 110.1(9) ?
C47a C46a H1c46a . . . 110.29 ?
C48a C46a H1c46a . . . 106.39 ?
C46a C47a H1c47a . . . 109.47 ?
C46a C47a H2c47a . . . 109.47 ?
C46a C47a H3c47a . . . 109.47 ?
H1c47a C47a H2c47a . . . 109.47 ?
H1c47a C47a H3c47a . . . 109.47 ?
H2c47a C47a H3c47a . . . 109.47 ?
C46a C48a H1c48a . . . 109.47 ?
C46a C48a H2c48a . . . 109.47 ?
C46a C48a H3c48a . . . 109.47 ?
H1c48a C48a H2c48a . . . 109.47 ?
H1c48a C48a H3c48a . . . 109.47 ?
H2c48a C48a H3c48a . . . 109.47 ?
N4a C49a C50a . . . 117.7(8) ?
N4a C49a C54a . . . 118.6(10) ?
C50a C49a C54a . . . 123.6(9) ?
C49a C50a C51a . . . 116.5(9) ?
C49a C50a C55a . . . 123.1(8) ?
C51a C50a C55a . . . 120.3(10) ?
C50a C51a C52a . . . 121.7(11) ?
C50a C51a H1c51a . . . 119.13 ?
C52a C51a H1c51a . . . 119.13 ?
C51a C52a C53a . . . 119.8(11) ?
C51a C52a H1c52a . . . 120.12 ?
C53a C52a H1c52a . . . 120.12 ?
C52a C53a C54a . . . 121.9(11) ?
C52a C53a H1c53a . . . 119.06 ?
C54a C53a H1c53a . . . 119.06 ?
C49a C54a C53a . . . 116.4(11) ?
C49a C54a C58a . . . 122.7(10) ?
C53a C54a C58a . . . 120.9(10) ?
C50a C55a C56a . . . 112.0(8) ?
C50a C55a C57a . . . 111.7(8) ?
C50a C55a H1c55a . . . 106.33 ?
C56a C55a C57a . . . 109.9(9) ?
C56a C55a H1c55a . . . 108.19 ?
C57a C55a H1c55a . . . 108.57 ?
C55a C56a H1c56a . . . 109.47 ?
C55a C56a H2c56a . . . 109.47 ?
C55a C56a H3c56a . . . 109.47 ?
H1c56a C56a H2c56a . . . 109.47 ?
H1c56a C56a H3c56a . . . 109.47 ?
H2c56a C56a H3c56a . . . 109.47 ?
C55a C57a H1c57a . . . 109.47 ?
C55a C57a H2c57a . . . 109.47 ?
C55a C57a H3c57a . . . 109.47 ?
H1c57a C57a H2c57a . . . 109.47 ?
H1c57a C57a H3c57a . . . 109.47 ?
H2c57a C57a H3c57a . . . 109.47 ?
C54a C58a C59a . . . 115.5(11) ?
C54a C58a C60a . . . 108.9(14) ?
C54a C58a H1c58a . . . 105.35 ?
C59a C58a C60a . . . 108.6(14) ?
C59a C58a H1c58a . . . 105.74 ?
C60a C58a H1c58a . . . 112.77 ?
C58a C59a H1c59a . . . 109.47 ?
C58a C59a H2c59a . . . 109.47 ?
C58a C59a H3c59a . . . 109.47 ?
H1c59a C59a H2c59a . . . 109.47 ?
H1c59a C59a H3c59a . . . 109.47 ?
H2c59a C59a H3c59a . . . 109.47 ?
C58a C60a H1c60a . . . 109.47 ?
C58a C60a H2c60a . . . 109.47 ?
C58a C60a H3c60a . . . 109.47 ?
H1c60a C60a H2c60a . . . 109.47 ?
H1c60a C60a H3c60a . . . 109.47 ?
H2c60a C60a H3c60a . . . 109.47 ?
O1b C1b C2b . . . 108.8(10) ?
O1b C1b C3b . . . 108.7(10) ?
O1b C1b H1c1b . . . 112.95 ?
C2b C1b C3b . . . 116.0(12) ?
C2b C1b H1c1b . . . 105.18 ?
C3b C1b H1c1b . . . 105.3 ?
C1b C2b H1c2b . . . 109.47 ?
C1b C2b H2c2b . . . 109.47 ?
C1b C2b H3c2b . . . 109.47 ?
H1c2b C2b H2c2b . . . 109.47 ?
H1c2b C2b H3c2b . . . 109.47 ?
H2c2b C2b H3c2b . . . 109.47 ?
C1b C3b H1c3b . . . 109.47 ?
C1b C3b H2c3b . . . 109.47 ?
C1b C3b H3c3b . . . 109.47 ?
H1c3b C3b H2c3b . . . 109.47 ?
H1c3b C3b H3c3b . . . 109.47 ?
H2c3b C3b H3c3b . . . 109.47 ?
O2b C4b C5b . . . 105.3(8) ?
O2b C4b C6b . . . 107.3(9) ?
O2b C4b H1c4b . . . 115.6 ?
C5b C4b C6b . . . 115.0(9) ?
C5b C4b H1c4b . . . 107.99 ?
C6b C4b H1c4b . . . 105.96 ?
C4b C5b H1c5b . . . 109.47 ?
C4b C5b H2c5b . . . 109.47 ?
C4b C5b H3c5b . . . 109.47 ?
H1c5b C5b H2c5b . . . 109.47 ?
H1c5b C5b H3c5b . . . 109.47 ?
H2c5b C5b H3c5b . . . 109.47 ?
C4b C6b H1c6b . . . 109.47 ?
C4b C6b H2c6b . . . 109.47 ?
C4b C6b H3c6b . . . 109.47 ?
H1c6b C6b H2c6b . . . 109.47 ?
H1c6b C6b H3c6b . . . 109.47 ?
H2c6b C6b H3c6b . . . 109.47 ?
Au1b C7b N1b . . . 126.3(5) ?
Au1b C7b N2b . . . 128.3(6) ?
N1b C7b N2b . . . 105.5(7) ?
N1b C8b C9b . . . 107.6(8) ?
N1b C8b H1c8b . . . 126.19 ?
C9b C8b H1c8b . . . 126.19 ?
N2b C9b C8b . . . 106.4(7) ?
N2b C9b H1c9b . . . 126.8 ?
C8b C9b H1c9b . . . 126.8 ?
N1b C10b C11b . . . 118.8(8) ?
N1b C10b C15b . . . 117.7(8) ?
C11b C10b C15b . . . 123.5(8) ?
C10b C11b C12b . . . 116.7(10) ?
C10b C11b C16b . . . 123.5(8) ?
C12b C11b C16b . . . 119.6(9) ?
C11b C12b C13b . . . 122.1(9) ?
C11b C12b H1c12b . . . 118.94 ?
C13b C12b H1c12b . . . 118.94 ?
C12b C13b C14b . . . 119.0(9) ?
C12b C13b H1c13b . . . 120.51 ?
C14b C13b H1c13b . . . 120.51 ?
C13b C14b C15b . . . 122.2(10) ?
C13b C14b H1c14b . . . 118.88 ?
C15b C14b H1c14b . . . 118.88 ?
C10b C15b C14b . . . 116.5(9) ?
C10b C15b C19b . . . 122.4(8) ?
C14b C15b C19b . . . 121.2(10) ?
C11b C16b C17b . . . 113.1(9) ?
C11b C16b C18b . . . 110.3(10) ?
C11b C16b H1c16b . . . 107.04 ?
C17b C16b C18b . . . 111.2(10) ?
C17b C16b H1c16b . . . 105.98 ?
C18b C16b H1c16b . . . 109.03 ?
C16b C17b H1c17b . . . 109.47 ?
C16b C17b H2c17b . . . 109.47 ?
C16b C17b H3c17b . . . 109.47 ?
H1c17b C17b H2c17b . . . 109.47 ?
H1c17b C17b H3c17b . . . 109.47 ?
H2c17b C17b H3c17b . . . 109.47 ?
C16b C18b H1c18b . . . 109.47 ?
C16b C18b H2c18b . . . 109.47 ?
C16b C18b H3c18b . . . 109.47 ?
H1c18b C18b H2c18b . . . 109.47 ?
H1c18b C18b H3c18b . . . 109.47 ?
H2c18b C18b H3c18b . . . 109.47 ?
C15b C19b C20b . . . 111.6(9) ?
C15b C19b C21b . . . 111.4(9) ?
C15b C19b H1c19b . . . 107.18 ?
C20b C19b C21b . . . 111.1(10) ?
C20b C19b H1c19b . . . 107.58 ?
C21b C19b H1c19b . . . 107.74 ?
C19b C20b H1c20b . . . 109.47 ?
C19b C20b H2c20b . . . 109.47 ?
C19b C20b H3c20b . . . 109.47 ?
H1c20b C20b H2c20b . . . 109.47 ?
H1c20b C20b H3c20b . . . 109.47 ?
H2c20b C20b H3c20b . . . 109.47 ?
C19b C21b H1c21b . . . 109.47 ?
C19b C21b H2c21b . . . 109.47 ?
C19b C21b H3c21b . . . 109.47 ?
H1c21b C21b H2c21b . . . 109.47 ?
H1c21b C21b H3c21b . . . 109.47 ?
H2c21b C21b H3c21b . . . 109.47 ?
N2b C22b C23b . . . 117.8(8) ?
N2b C22b C27b . . . 117.7(8) ?
C23b C22b C27b . . . 124.4(8) ?
C22b C23b C24b . . . 117.2(9) ?
C22b C23b C28b . . . 122.6(8) ?
C24b C23b C28b . . . 120.1(9) ?
C23b C24b C25b . . . 121.0(9) ?
C23b C24b H1c24b . . . 119.5 ?
C25b C24b H1c24b . . . 119.49 ?
C24b C25b C26b . . . 120.3(8) ?
C24b C25b H1c25b . . . 119.84 ?
C26b C25b H1c25b . . . 119.83 ?
C25b C26b C27b . . . 121.8(9) ?
C25b C26b H1c26b . . . 119.11 ?
C27b C26b H1c26b . . . 119.11 ?
C22b C27b C26b . . . 115.2(9) ?
C22b C27b C31b . . . 122.8(7) ?
C26b C27b C31b . . . 121.9(9) ?
C23b C28b C29b . . . 109.6(8) ?
C23b C28b C30b . . . 114.0(8) ?
C23b C28b H1c28b . . . 107.32 ?
C29b C28b C30b . . . 112.5(10) ?
C29b C28b H1c28b . . . 108.98 ?
C30b C28b H1c28b . . . 104.02 ?
C28b C29b H1c29b . . . 109.47 ?
C28b C29b H2c29b . . . 109.47 ?
C28b C29b H3c29b . . . 109.47 ?
H1c29b C29b H2c29b . . . 109.47 ?
H1c29b C29b H3c29b . . . 109.47 ?
H2c29b C29b H3c29b . . . 109.47 ?
C28b C30b H1c30b . . . 109.47 ?
C28b C30b H2c30b . . . 109.47 ?
C28b C30b H3c30b . . . 109.47 ?
H1c30b C30b H2c30b . . . 109.47 ?
H1c30b C30b H3c30b . . . 109.47 ?
H2c30b C30b H3c30b . . . 109.47 ?
C27b C31b C32b . . . 115.2(8) ?
C27b C31b C33b . . . 114.9(9) ?
C27b C31b H1c31b . . . 99.92 ?
C32b C31b C33b . . . 105.2(9) ?
C32b C31b H1c31b . . . 110.7 ?
C33b C31b H1c31b . . . 110.99 ?
C31b C32b H1c32b . . . 109.47 ?
C31b C32b H2c32b . . . 109.47 ?
C31b C32b H3c32b . . . 109.47 ?
H1c32b C32b H2c32b . . . 109.47 ?
H1c32b C32b H3c32b . . . 109.47 ?
H2c32b C32b H3c32b . . . 109.47 ?
C31b C33b H1c33b . . . 109.47 ?
C31b C33b H2c33b . . . 109.47 ?
C31b C33b H3c33b . . . 109.47 ?
H1c33b C33b H2c33b . . . 109.47 ?
H1c33b C33b H3c33b . . . 109.47 ?
H2c33b C33b H3c33b . . . 109.47 ?
Au2b C34b N3b . . . 123.4(6) ?
Au2b C34b N4b . . . 131.7(7) ?
N3b C34b N4b . . . 104.8(8) ?
N3b C35b C36b . . . 104.3(9) ?
N3b C35b H1c35b . . . 127.83 ?
C36b C35b H1c35b . . . 127.83 ?
N4b C36b C35b . . . 108.2(9) ?
N4b C36b H1c36b . . . 125.91 ?
C35b C36b H1c36b . . . 125.91 ?
N3b C37b C38b . . . 115.9(7) ?
N3b C37b C42b . . . 120.3(7) ?
C38b C37b C42b . . . 123.8(8) ?
C37b C38b C39b . . . 115.7(8) ?
C37b C38b C43b . . . 124.3(8) ?
C39b C38b C43b . . . 120.1(8) ?
C38b C39b C40b . . . 121.8(8) ?
C38b C39b H1c39b . . . 119.1 ?
C40b C39b H1c39b . . . 119.1 ?
C39b C40b C41b . . . 120.3(9) ?
C39b C40b H1c40b . . . 119.87 ?
C41b C40b H1c40b . . . 119.87 ?
C40b C41b C42b . . . 120.6(9) ?
C40b C41b H1c41b . . . 119.68 ?
C42b C41b H1c41b . . . 119.68 ?
C37b C42b C41b . . . 117.8(7) ?
C37b C42b C46b . . . 121.9(8) ?
C41b C42b C46b . . . 120.3(8) ?
C38b C43b C44b . . . 111.0(9) ?
C38b C43b C45b . . . 112.2(8) ?
C38b C43b H1c43b . . . 106.68 ?
C44b C43b C45b . . . 110.1(9) ?
C44b C43b H1c43b . . . 108.92 ?
C45b C43b H1c43b . . . 107.65 ?
C43b C44b H1c44b . . . 109.47 ?
C43b C44b H2c44b . . . 109.47 ?
C43b C44b H3c44b . . . 109.47 ?
H1c44b C44b H2c44b . . . 109.47 ?
H1c44b C44b H3c44b . . . 109.47 ?
H2c44b C44b H3c44b . . . 109.47 ?
C43b C45b H1c45b . . . 109.47 ?
C43b C45b H2c45b . . . 109.47 ?
C43b C45b H3c45b . . . 109.47 ?
H1c45b C45b H2c45b . . . 109.47 ?
H1c45b C45b H3c45b . . . 109.47 ?
H2c45b C45b H3c45b . . . 109.47 ?
C42b C46b C47b . . . 111.3(9) ?
C42b C46b C48b . . . 111.7(7) ?
C42b C46b H1c46b . . . 107.32 ?
C47b C46b C48b . . . 111.5(8) ?
C47b C46b H1c46b . . . 107.54 ?
C48b C46b H1c46b . . . 107.14 ?
C46b C47b H1c47b . . . 109.47 ?
C46b C47b H2c47b . . . 109.47 ?
C46b C47b H3c47b . . . 109.47 ?
H1c47b C47b H2c47b . . . 109.47 ?
H1c47b C47b H3c47b . . . 109.47 ?
H2c47b C47b H3c47b . . . 109.47 ?
C46b C48b H1c48b . . . 109.47 ?
C46b C48b H2c48b . . . 109.47 ?
C46b C48b H3c48b . . . 109.47 ?
H1c48b C48b H2c48b . . . 109.47 ?
H1c48b C48b H3c48b . . . 109.47 ?
H2c48b C48b H3c48b . . . 109.47 ?
N4b C49b C50b . . . 118.7(8) ?
N4b C49b C54b . . . 118.3(8) ?
C50b C49b C54b . . . 123.0(9) ?
C49b C50b C51b . . . 117.7(9) ?
C49b C50b C55b . . . 122.4(9) ?
C51b C50b C55b . . . 119.8(9) ?
C50b C51b C52b . . . 121.3(9) ?
C50b C51b H1c51b . . . 119.35 ?
C52b C51b H1c51b . . . 119.35 ?
C51b C52b C53b . . . 120.1(10) ?
C51b C52b H1c52b . . . 119.96 ?
C53b C52b H1c52b . . . 119.96 ?
C52b C53b C54b . . . 120.9(9) ?
C52b C53b H1c53b . . . 119.54 ?
C54b C53b H1c53b . . . 119.54 ?
C49b C54b C53b . . . 116.9(8) ?
C49b C54b C58b . . . 122.7(9) ?
C53b C54b C58b . . . 120.4(8) ?
C50b C55b C56b . . . 111.2(10) ?
C50b C55b C57b . . . 111.9(9) ?
C50b C55b H1c55b . . . 107.45 ?
C56b C55b C57b . . . 111.9(10) ?
C56b C55b H1c55b . . . 107.44 ?
C57b C55b H1c55b . . . 106.6 ?
C55b C56b H1c56b . . . 109.47 ?
C55b C56b H2c56b . . . 109.47 ?
C55b C56b H3c56b . . . 109.47 ?
H1c56b C56b H2c56b . . . 109.47 ?
H1c56b C56b H3c56b . . . 109.47 ?
H2c56b C56b H3c56b . . . 109.47 ?
C55b C57b H1c57b . . . 109.47 ?
C55b C57b H2c57b . . . 109.47 ?
C55b C57b H3c57b . . . 109.47 ?
H1c57b C57b H2c57b . . . 109.47 ?
H1c57b C57b H3c57b . . . 109.47 ?
H2c57b C57b H3c57b . . . 109.47 ?
C54b C58b C59b . . . 112.2(9) ?
C54b C58b C60b . . . 110.0(10) ?
C54b C58b H1c58b . . . 107.69 ?
C59b C58b C60b . . . 110.8(9) ?
C59b C58b H1c58b . . . 106.8 ?
C60b C58b H1c58b . . . 109.19 ?
C58b C59b H1c59b . . . 109.47 ?
C58b C59b H2c59b . . . 109.47 ?
C58b C59b H3c59b . . . 109.47 ?
H1c59b C59b H2c59b . . . 109.47 ?
H1c59b C59b H3c59b . . . 109.47 ?
H2c59b C59b H3c59b . . . 109.47 ?
C58b C60b H1c60b . . . 109.47 ?
C58b C60b H2c60b . . . 109.47 ?
C58b C60b H3c60b . . . 109.47 ?
H1c60b C60b H2c60b . . . 109.47 ?
H1c60b C60b H3c60b . . . 109.47 ?
H2c60b C60b H3c60b . . . 109.47 ?
O1c C1c C2c . . . 106.2(8) ?
O1c C1c C3c . . . 109.6(7) ?
O1c C1c H1c1c . . . 113.65 ?
C2c C1c C3c . . . 115.0(9) ?
C2c C1c H1c1c . . . 108.09 ?
C3c C1c H1c1c . . . 104.61 ?
C1c C2c H1c2c . . . 109.47 ?
C1c C2c H2c2c . . . 109.47 ?
C1c C2c H3c2c . . . 109.47 ?
H1c2c C2c H2c2c . . . 109.47 ?
H1c2c C2c H3c2c . . . 109.47 ?
H2c2c C2c H3c2c . . . 109.47 ?
C1c C3c H1c3c . . . 109.47 ?
C1c C3c H2c3c . . . 109.47 ?
C1c C3c H3c3c . . . 109.47 ?
H1c3c C3c H2c3c . . . 109.47 ?
H1c3c C3c H3c3c . . . 109.47 ?
H2c3c C3c H3c3c . . . 109.47 ?
O2c C4c C5c . . . 113.1(11) ?
O2c C4c C6c . . . 105.5(9) ?
O2c C4c H1c4c . . . 110.77 ?
C5c C4c C6c . . . 112.3(12) ?
C5c C4c H1c4c . . . 103.74 ?
C6c C4c H1c4c . . . 111.65 ?
C4c C5c H1c5c . . . 109.47 ?
C4c C5c H2c5c . . . 109.47 ?
C4c C5c H3c5c . . . 109.47 ?
H1c5c C5c H2c5c . . . 109.47 ?
H1c5c C5c H3c5c . . . 109.47 ?
H2c5c C5c H3c5c . . . 109.47 ?
C4c C6c H1c6c . . . 109.47 ?
C4c C6c H2c6c . . . 109.47 ?
C4c C6c H3c6c . . . 109.47 ?
H1c6c C6c H2c6c . . . 109.47 ?
H1c6c C6c H3c6c . . . 109.47 ?
H2c6c C6c H3c6c . . . 109.47 ?

loop_
_geom_bond_atom_site_label_1
_geom_bond_atom_site_label_2
_geom_bond_site_symmetry_1
_geom_bond_site_symmetry_2
_geom_bond_distance
_geom_bond_publ_flag
Au1a S1a . . 2.308(3) ?
Au1a C7a . . 2.002(10) ?
Au2a S2a . . 2.306(2) ?
Au2a C34a . . 2.001(9) ?
Au1b S1b . . 2.308(2) ?
Au1b C7b . . 2.009(8) ?
Au2b S2b . . 2.302(3) ?
Au2b C34b . . 2.012(10) ?
Au1c S1c . . 2.300(3) ?
Au1c S2c . 2_757 2.294(3) ?
S1a P1a . . 2.014(3) ?
S2a P1a . . 2.009(3) ?
S1b P1b . . 2.016(4) ?
S2b P1b . . 1.996(3) ?
S1c P1c . . 2.017(3) ?
S2c P1c . . 2.018(4) ?
P1a O1a . . 1.562(6) ?
P1a O2a . . 1.571(8) ?
P1b O1b . . 1.571(6) ?
P1b O2b . . 1.564(6) ?
P1c O1c . . 1.564(8) ?
P1c O2c . . 1.571(9) ?
P1d F1d . . 1.611(5) ?
P1d F2d . . 1.588(7) ?
P1d F3d . . 1.591(6) ?
P1d F4d . . 1.593(7) ?
P1d F5d . . 1.606(6) ?
P1d F6d . . 1.593(7) ?
P1e F1e . . 1.550(10) ?
P1e F2e . . 1.559(11) ?
P1e F3e . . 1.595(10) ?
P1e F4e . . 1.594(8) ?
P1e F5e . . 1.603(10) ?
P1e F6e . . 1.572(10) ?
O1a C1a . . 1.470(14) ?
O2a C4a . . 1.460(12) ?
O1b C1b . . 1.479(12) ?
O2b C4b . . 1.478(11) ?
O1c C1c . . 1.479(10) ?
O2c C4c . . 1.422(13) ?
N1a C7a . . 1.355(13) ?
N1a C8a . . 1.369(13) ?
N1a C10a . . 1.451(11) ?
N2a C7a . . 1.345(11) ?
N2a C9a . . 1.371(14) ?
N2a C22a . . 1.451(13) ?
N3a C34a . . 1.350(11) ?
N3a C35a . . 1.394(11) ?
N3a C37a . . 1.446(10) ?
N4a C34a . . 1.370(10) ?
N4a C36a . . 1.367(12) ?
N4a C49a . . 1.443(11) ?
N1b C7b . . 1.349(10) ?
N1b C8b . . 1.386(11) ?
N1b C10b . . 1.452(10) ?
N2b C7b . . 1.338(10) ?
N2b C9b . . 1.407(11) ?
N2b C22b . . 1.463(10) ?
N3b C34b . . 1.326(12) ?
N3b C35b . . 1.391(13) ?
N3b C37b . . 1.466(11) ?
N4b C34b . . 1.349(11) ?
N4b C36b . . 1.361(13) ?
N4b C49b . . 1.453(12) ?
C1a C2a . . 1.492(14) ?
C1a C3a . . 1.481(15) ?
C1a H1c1a . . 0.96 ?
C2a H1c2a . . 0.96 ?
C2a H2c2a . . 0.96 ?
C2a H3c2a . . 0.96 ?
C3a H1c3a . . 0.96 ?
C3a H2c3a . . 0.96 ?
C3a H3c3a . . 0.96 ?
C4a C5a . . 1.489(15) ?
C4a C6a . . 1.502(17) ?
C4a H1c4a . . 0.96 ?
C5a H1c5a . . 0.96 ?
C5a H2c5a . . 0.96 ?
C5a H3c5a . . 0.96 ?
C6a H1c6a . . 0.96 ?
C6a H2c6a . . 0.96 ?
C6a H3c6a . . 0.96 ?
C8a C9a . . 1.340(14) ?
C8a H1c8a . . 0.96 ?
C9a H1c9a . . 0.96 ?
C10a C11a . . 1.386(14) ?
C10a C15a . . 1.377(13) ?
C11a C12a . . 1.406(16) ?
C11a C16a . . 1.513(16) ?
C12a C13a . . 1.349(18) ?
C12a H1c12a . . 0.96 ?
C13a C14a . . 1.385(15) ?
C13a H1c13a . . 0.96 ?
C14a C15a . . 1.411(14) ?
C14a H1c14a . . 0.96 ?
C15a C19a . . 1.527(14) ?
C16a C17a . . 1.50(2) ?
C16a C18a . . 1.52(2) ?
C16a H1c16a . . 0.96 ?
C17a H1c17a . . 0.96 ?
C17a H2c17a . . 0.96 ?
C17a H3c17a . . 0.96 ?
C18a H1c18a . . 0.96 ?
C18a H2c18a . . 0.96 ?
C18a H3c18a . . 0.96 ?
C19a C20a . . 1.48(2) ?
C19a C21a . . 1.508(18) ?
C19a H1c19a . . 0.96 ?
C20a H1c20a . . 0.96 ?
C20a H2c20a . . 0.96 ?
C20a H3c20a . . 0.96 ?
C21a H1c21a . . 0.96 ?
C21a H2c21a . . 0.96 ?
C21a H3c21a . . 0.96 ?
C22a C23a . . 1.427(16) ?
C22a C27a . . 1.394(13) ?
C23a C24a . . 1.400(15) ?
C23a C28a . . 1.511(15) ?
C24a C25a . . 1.366(15) ?
C24a H1c24a . . 0.96 ?
C25a C26a . . 1.387(17) ?
C25a H1c25a . . 0.96 ?
C26a C27a . . 1.403(15) ?
C26a H1c26a . . 0.96 ?
C27a C31a . . 1.497(15) ?
C28a C29a . . 1.509(18) ?
C28a C30a . . 1.53(2) ?
C28a H1c28a . . 0.96 ?
C29a H1c29a . . 0.96 ?
C29a H2c29a . . 0.96 ?
C29a H3c29a . . 0.96 ?
C30a H1c30a . . 0.96 ?
C30a H2c30a . . 0.96 ?
C30a H3c30a . . 0.96 ?
C31a C32a . . 1.536(16) ?
C31a C33a . . 1.541(16) ?
C31a H1c31a . . 0.96 ?
C32a H1c32a . . 0.96 ?
C32a H2c32a . . 0.96 ?
C32a H3c32a . . 0.96 ?
C33a H1c33a . . 0.96 ?
C33a H2c33a . . 0.96 ?
C33a H3c33a . . 0.96 ?
C35a C36a . . 1.339(12) ?
C35a H1c35a . . 0.96 ?
C36a H1c36a . . 0.96 ?
C37a C38a . . 1.413(15) ?
C37a C42a . . 1.404(15) ?
C38a C39a . . 1.382(12) ?
C38a C43a . . 1.515(16) ?
C39a C40a . . 1.390(17) ?
C39a H1c39a . . 0.96 ?
C40a C41a . . 1.365(16) ?
C40a H1c40a . . 0.96 ?
C41a C42a . . 1.397(12) ?
C41a H1c41a . . 0.96 ?
C42a C46a . . 1.522(15) ?
C43a C44a . . 1.527(17) ?
C43a C45a . . 1.543(15) ?
C43a H1c43a . . 0.96 ?
C44a H1c44a . . 0.96 ?
C44a H2c44a . . 0.96 ?
C44a H3c44a . . 0.96 ?
C45a H1c45a . . 0.96 ?
C45a H2c45a . . 0.96 ?
C45a H3c45a . . 0.96 ?
C46a C47a . . 1.548(13) ?
C46a C48a . . 1.538(16) ?
C46a H1c46a . . 0.96 ?
C47a H1c47a . . 0.96 ?
C47a H2c47a . . 0.96 ?
C47a H3c47a . . 0.96 ?
C48a H1c48a . . 0.96 ?
C48a H2c48a . . 0.96 ?
C48a H3c48a . . 0.96 ?
C49a C50a . . 1.406(16) ?
C49a C54a . . 1.390(14) ?
C50a C51a . . 1.387(14) ?
C50a C55a . . 1.507(13) ?
C51a C52a . . 1.388(16) ?
C51a H1c51a . . 0.96 ?
C52a C53a . . 1.36(2) ?
C52a H1c52a . . 0.96 ?
C53a C54a . . 1.408(15) ?
C53a H1c53a . . 0.96 ?
C54a C58a . . 1.51(2) ?
C55a C56a . . 1.533(14) ?
C55a C57a . . 1.493(15) ?
C55a H1c55a . . 0.96 ?
C56a H1c56a . . 0.96 ?
C56a H2c56a . . 0.96 ?
C56a H3c56a . . 0.96 ?
C57a H1c57a . . 0.96 ?
C57a H2c57a . . 0.96 ?
C57a H3c57a . . 0.96 ?
C58a C59a . . 1.51(2) ?
C58a C60a . . 1.51(2) ?
C58a H1c58a . . 0.96 ?
C59a H1c59a . . 0.96 ?
C59a H2c59a . . 0.96 ?
C59a H3c59a . . 0.96 ?
C60a H1c60a . . 0.96 ?
C60a H2c60a . . 0.96 ?
C60a H3c60a . . 0.96 ?
C1b C2b . . 1.468(18) ?
C1b C3b . . 1.467(18) ?
C1b H1c1b . . 0.96 ?
C2b H1c2b . . 0.96 ?
C2b H2c2b . . 0.96 ?
C2b H3c2b . . 0.96 ?
C3b H1c3b . . 0.96 ?
C3b H2c3b . . 0.96 ?
C3b H3c3b . . 0.96 ?
C4b C5b . . 1.501(16) ?
C4b C6b . . 1.504(17) ?
C4b H1c4b . . 0.96 ?
C5b H1c5b . . 0.96 ?
C5b H2c5b . . 0.96 ?
C5b H3c5b . . 0.96 ?
C6b H1c6b . . 0.96 ?
C6b H2c6b . . 0.96 ?
C6b H3c6b . . 0.96 ?
C8b C9b . . 1.321(12) ?
C8b H1c8b . . 0.96 ?
C9b H1c9b . . 0.96 ?
C10b C11b . . 1.387(13) ?
C10b C15b . . 1.392(14) ?
C11b C12b . . 1.393(13) ?
C11b C16b . . 1.515(16) ?
C12b C13b . . 1.380(16) ?
C12b H1c12b . . 0.96 ?
C13b C14b . . 1.365(15) ?
C13b H1c13b . . 0.96 ?
C14b C15b . . 1.400(13) ?
C14b H1c14b . . 0.96 ?
C15b C19b . . 1.504(15) ?
C16b C17b . . 1.517(16) ?
C16b C18b . . 1.541(16) ?
C16b H1c16b . . 0.96 ?
C17b H1c17b . . 0.96 ?
C17b H2c17b . . 0.96 ?
C17b H3c17b . . 0.96 ?
C18b H1c18b . . 0.96 ?
C18b H2c18b . . 0.96 ?
C18b H3c18b . . 0.96 ?
C19b C20b . . 1.512(18) ?
C19b C21b . . 1.534(15) ?
C19b H1c19b . . 0.96 ?
C20b H1c20b . . 0.96 ?
C20b H2c20b . . 0.96 ?
C20b H3c20b . . 0.96 ?
C21b H1c21b . . 0.96 ?
C21b H2c21b . . 0.96 ?
C21b H3c21b . . 0.96 ?
C22b C23b . . 1.377(14) ?
C22b C27b . . 1.412(13) ?
C23b C24b . . 1.390(12) ?
C23b C28b . . 1.545(14) ?
C24b C25b . . 1.370(15) ?
C24b H1c24b . . 0.96 ?
C25b C26b . . 1.386(15) ?
C25b H1c25b . . 0.96 ?
C26b C27b . . 1.392(11) ?
C26b H1c26b . . 0.96 ?
C27b C31b . . 1.517(15) ?
C28b C29b . . 1.515(14) ?
C28b C30b . . 1.498(17) ?
C28b H1c28b . . 0.96 ?
C29b H1c29b . . 0.96 ?
C29b H2c29b . . 0.96 ?
C29b H3c29b . . 0.96 ?
C30b H1c30b . . 0.96 ?
C30b H2c30b . . 0.96 ?
C30b H3c30b . . 0.96 ?
C31b C32b . . 1.527(17) ?
C31b C33b . . 1.527(14) ?
C31b H1c31b . . 0.96 ?
C32b H1c32b . . 0.96 ?
C32b H2c32b . . 0.96 ?
C32b H3c32b . . 0.96 ?
C33b H1c33b . . 0.96 ?
C33b H2c33b . . 0.96 ?
C33b H3c33b . . 0.96 ?
C35b C36b . . 1.349(13) ?
C35b H1c35b . . 0.96 ?
C36b H1c36b . . 0.96 ?
C37b C38b . . 1.403(11) ?
C37b C42b . . 1.383(12) ?
C38b C39b . . 1.397(13) ?
C38b C43b . . 1.513(13) ?
C39b C40b . . 1.381(14) ?
C39b H1c39b . . 0.96 ?
C40b C41b . . 1.376(13) ?
C40b H1c40b . . 0.96 ?
C41b C42b . . 1.387(13) ?
C41b H1c41b . . 0.96 ?
C42b C46b . . 1.533(11) ?
C43b C44b . . 1.516(17) ?
C43b C45b . . 1.516(15) ?
C43b H1c43b . . 0.96 ?
C44b H1c44b . . 0.96 ?
C44b H2c44b . . 0.96 ?
C44b H3c44b . . 0.96 ?
C45b H1c45b . . 0.96 ?
C45b H2c45b . . 0.96 ?
C45b H3c45b . . 0.96 ?
C46b C47b . . 1.532(16) ?
C46b C48b . . 1.510(14) ?
C46b H1c46b . . 0.96 ?
C47b H1c47b . . 0.96 ?
C47b H2c47b . . 0.96 ?
C47b H3c47b . . 0.96 ?
C48b H1c48b . . 0.96 ?
C48b H2c48b . . 0.96 ?
C48b H3c48b . . 0.96 ?
C49b C50b . . 1.397(13) ?
C49b C54b . . 1.395(12) ?
C50b C51b . . 1.378(14) ?
C50b C55b . . 1.515(13) ?
C51b C52b . . 1.385(14) ?
C51b H1c51b . . 0.96 ?
C52b C53b . . 1.383(14) ?
C52b H1c52b . . 0.96 ?
C53b C54b . . 1.406(15) ?
C53b H1c53b . . 0.96 ?
C54b C58b . . 1.508(13) ?
C55b C56b . . 1.51(2) ?
C55b C57b . . 1.528(17) ?
C55b H1c55b . . 0.96 ?
C56b H1c56b . . 0.96 ?
C56b H2c56b . . 0.96 ?
C56b H3c56b . . 0.96 ?
C57b H1c57b . . 0.96 ?
C57b H2c57b . . 0.96 ?
C57b H3c57b . . 0.96 ?
C58b C59b . . 1.528(18) ?
C58b C60b . . 1.515(18) ?
C58b H1c58b . . 0.96 ?
C59b H1c59b . . 0.96 ?
C59b H2c59b . . 0.96 ?
C59b H3c59b . . 0.96 ?
C60b H1c60b . . 0.96 ?
C60b H2c60b . . 0.96 ?
C60b H3c60b . . 0.96 ?
C1c C2c . . 1.479(16) ?
C1c C3c . . 1.512(14) ?
C1c H1c1c . . 0.96 ?
C2c H1c2c . . 0.96 ?
C2c H2c2c . . 0.96 ?
C2c H3c2c . . 0.96 ?
C3c H1c3c . . 0.96 ?
C3c H2c3c . . 0.96 ?
C3c H3c3c . . 0.96 ?
C4c C5c . . 1.446(19) ?
C4c C6c . . 1.517(18) ?
C4c H1c4c . . 0.96 ?
C5c H1c5c . . 0.96 ?
C5c H2c5c . . 0.96 ?
C5c H3c5c . . 0.96 ?
C6c H1c6c . . 0.96 ?
C6c H2c6c . . 0.96 ?
C6c H3c6c . . 0.96 ?

loop_
_geom_hbond_atom_site_label_D
_geom_hbond_atom_site_label_H
_geom_hbond_atom_site_label_A
_geom_hbond_site_symmetry_D
_geom_hbond_site_symmetry_H
_geom_hbond_site_symmetry_A
_geom_hbond_distance_DH
_geom_hbond_distance_HA
_geom_hbond_distance_DA
_geom_hbond_angle_DHA
_geom_hbond_publ_flag
C9a H1c9a F5e . . 1_465 0.96 2.45 3.070(15) 121.92 ?
C16a H1c16a N1a . . . 0.96 2.38 2.892(14) 112.74 ?
C19a H1c19a N1a . . . 0.96 2.41 2.899(12) 111.12 ?
C31a H1c31a N2a . . . 0.96 2.33 2.862(12) 114.21 ?
C46a H1c46a C34a . . . 0.96 2.49 3.217(13) 131.97 ?
C47a H2c47a F3d . . 1_465 0.96 2.50 3.425(11) 162.14 ?
C55a H1c55a N4a . . . 0.96 2.39 2.902(14) 112.60 ?
C58a H1c58a N4a . . . 0.96 2.38 2.901(15) 113.87 ?
C9b H1c9b F5d . . 1_565 0.96 2.44 3.369(11) 164.10 ?
C14b H1c14b F4e . . . 0.96 2.41 3.343(14) 162.77 ?
C16b H1c16b N1b . . . 0.96 2.45 2.930(13) 110.87 ?
C19b H1c19b N1b . . . 0.96 2.38 2.875(14) 111.29 ?
C35b H1c35b F1d . . . 0.96 2.29 3.173(13) 152.14 ?
C43b H1c43b N3b . . . 0.96 2.40 2.896(11) 112.07 ?
C55b H1c55b N4b . . . 0.96 2.41 2.907(12) 112.01 ?
C58b H1c58b N4b . . . 0.96 2.41 2.896(11) 110.69 ?

loop_
_geom_torsion_atom_site_label_1
_geom_torsion_atom_site_label_2
_geom_torsion_atom_site_label_3
_geom_torsion_atom_site_label_4
_geom_torsion_site_symmetry_1
_geom_torsion_site_symmetry_2
_geom_torsion_site_symmetry_3
_geom_torsion_site_symmetry_4
_geom_torsion
_geom_torsion_publ_flag
? ? ? ? ? ? ? ? ? ?

loop_
_restr_angle_atom_site_label_1
_restr_angle_site_symmetry_1
_restr_angle_atom_site_label_2
_restr_angle_site_symmetry_2
_restr_angle_atom_site_label_3
_restr_angle_site_symmetry_3
_restr_angle_target
_restr_angle_target_weight_param
? ? ? ? ? ? ? ?

loop_
_restr_distance_atom_site_label_1
_restr_distance_site_symmetry_1
_restr_distance_atom_site_label_2
_restr_distance_site_symmetry_2
_restr_distance_target
_restr_distance_target_weight_param
? ? ? ? ? ?

loop_
_restr_equal_angle_atom_site_label_1
_restr_equal_angle_site_symmetry_1
_restr_equal_angle_atom_site_label_2
_restr_equal_angle_site_symmetry_2
_restr_equal_angle_atom_site_label_3
_restr_equal_angle_site_symmetry_3
_restr_equal_angle_class_class_id
_restr_equal_angle_class_target_weight_param
? ? ? ? ? ? ? ?

loop_
_restr_equal_distance_atom_site_label_1
_restr_equal_distance_site_symmetry_1
_restr_equal_distance_atom_site_label_2
_restr_equal_distance_site_symmetry_2
_restr_equal_distance_class_class_id
_restr_equal_distance_class_target_weight_param
? ? ? ? ? ?

loop_
_restr_equal_torsion_atom_site_label_1
_restr_equal_torsion_site_symmetry_1
_restr_equal_torsion_atom_site_label_2
_restr_equal_torsion_site_symmetry_2
_restr_equal_torsion_atom_site_label_3
_restr_equal_torsion_site_symmetry_3
_restr_equal_torsion_atom_site_label_4
_restr_equal_torsion_site_symmetry_4
_restr_equal_torsion_class_class_id
_restr_equal_torsion_class_target_weight_param
? ? ? ? ? ? ? ? ? ?

loop_
_restr_torsion_atom_site_label_1
_restr_torsion_site_symmetry_1
_restr_torsion_atom_site_label_2
_restr_torsion_site_symmetry_2
_restr_torsion_atom_site_label_3
_restr_torsion_site_symmetry_3
_restr_torsion_atom_site_label_4
_restr_torsion_site_symmetry_4
_restr_torsion_angle_target
_restr_torsion_weight_param
? ? ? ? ? ? ? ? ? ?

loop_
_twin_individual_id
_twin_individual_mass_fraction_refined
_twin_individual_twin_matrix_11
_twin_individual_twin_matrix_12
_twin_individual_twin_matrix_13
_twin_individual_twin_matrix_21
_twin_individual_twin_matrix_22
_twin_individual_twin_matrix_23
_twin_individual_twin_matrix_31
_twin_individual_twin_matrix_32
_twin_individual_twin_matrix_33
? ? ? ? ? ? ? ? ? ? ?

loop_
_jana_atom_site_adp_c_label
_jana_atom_site_adp_c_type_symbol
_jana_atom_site_adp_c_111
_jana_atom_site_adp_c_112
_jana_atom_site_adp_c_113
_jana_atom_site_adp_c_122
_jana_atom_site_adp_c_123
_jana_atom_site_adp_c_133
_jana_atom_site_adp_c_222
_jana_atom_site_adp_c_223
_jana_atom_site_adp_c_233
_jana_atom_site_adp_c_333
? ? ? ? ? ? ? ? ? ? ? ?

loop_
_jana_atom_site_adp_d_label
_jana_atom_site_adp_d_type_symbol
_jana_atom_site_adp_d_1111
_jana_atom_site_adp_d_1112
_jana_atom_site_adp_d_1113
_jana_atom_site_adp_d_1122
_jana_atom_site_adp_d_1123
_jana_atom_site_adp_d_1133
_jana_atom_site_adp_d_1222
_jana_atom_site_adp_d_1223
_jana_atom_site_adp_d_1233
_jana_atom_site_adp_d_1333
_jana_atom_site_adp_d_2222
_jana_atom_site_adp_d_2223
_jana_atom_site_adp_d_2233
_jana_atom_site_adp_d_2333
_jana_atom_site_adp_d_3333
? ? ? ? ? ? ? ? ? ? ? ? ? ? ? ? ?

loop_
_jana_atom_site_adp_e_label
_jana_atom_site_adp_e_type_symbol
_jana_atom_site_adp_e_11111
_jana_atom_site_adp_e_11112
_jana_atom_site_adp_e_11113
_jana_atom_site_adp_e_11122
_jana_atom_site_adp_e_11123
_jana_atom_site_adp_e_11133
_jana_atom_site_adp_e_11222
_jana_atom_site_adp_e_11223
_jana_atom_site_adp_e_11233
_jana_atom_site_adp_e_11333
_jana_atom_site_adp_e_12222
_jana_atom_site_adp_e_12223
_jana_atom_site_adp_e_12233
_jana_atom_site_adp_e_12333
_jana_atom_site_adp_e_13333
_jana_atom_site_adp_e_22222
_jana_atom_site_adp_e_22223
_jana_atom_site_adp_e_22233
_jana_atom_site_adp_e_22333
_jana_atom_site_adp_e_23333
_jana_atom_site_adp_e_33333
? ? ? ? ? ? ? ? ? ? ? ? ? ? ? ? ? ? ? ? ? ? ?

loop_
_jana_atom_site_adp_f_label
_jana_atom_site_adp_f_type_symbol
_jana_atom_site_adp_f_111111
_jana_atom_site_adp_f_111112
_jana_atom_site_adp_f_111113
_jana_atom_site_adp_f_111122
_jana_atom_site_adp_f_111123
_jana_atom_site_adp_f_111133
_jana_atom_site_adp_f_111222
_jana_atom_site_adp_f_111223
_jana_atom_site_adp_f_111233
_jana_atom_site_adp_f_111333
_jana_atom_site_adp_f_112222
_jana_atom_site_adp_f_112223
_jana_atom_site_adp_f_112233
_jana_atom_site_adp_f_112333
_jana_atom_site_adp_f_113333
_jana_atom_site_adp_f_122222
_jana_atom_site_adp_f_122223
_jana_atom_site_adp_f_122233
_jana_atom_site_adp_f_122333
_jana_atom_site_adp_f_123333
_jana_atom_site_adp_f_133333
_jana_atom_site_adp_f_222222
_jana_atom_site_adp_f_222223
_jana_atom_site_adp_f_222233
_jana_atom_site_adp_f_222333
_jana_atom_site_adp_f_223333
_jana_atom_site_adp_f_233333
_jana_atom_site_adp_f_333333
? ? ? ? ? ? ? ? ? ? ? ? ? ? ? ? ? ? ? ? ? ? ? ? ? ? ? ? ? ?
